data_1577378
loop_
_publ_author_name
'Xu, Anqi'
'Wang, Ye'
'Hu, Daqiao'
'Li, Shengli'
'Xiong, Lin'
'Jin, Shan'
'Zhang, Qiong'
'Zhu, Manzhou'

_publ_section_title
;
 Enhancing multiphoton absorption in atomically precise
 (AuAg)<sub>13</sub> clusters <i>via</i> 2-/4-mercaptopyridine ligand
 positional isomerism.
;
_journal_issue 20
_journal_name_full Nanoscale
_journal_page_first 10671
_journal_page_last 10681
_journal_paper_doi 10.1039/d6nr00163g
_journal_volume 18
_journal_year 2026
_chemical_formula_moiety 'C133 H104 Ag Au12 Cl N5 O3 P6 S5'
_chemical_formula_sum 'C133 H103 Ag Au12 Cl N5 O3 P6 S5'
_chemical_formula_weight 4672.24
_space_group_crystal_system monoclinic
_space_group_IT_number 14
_space_group_name_Hall '-P 2yn'
_space_group_name_H-M_alt 'P 1 21/n 1'
_atom_sites_solution_hydrogens geom
_audit_creation_date 2025-12-02
_audit_creation_method
;
Olex2 1.2
(compiled 2018.05.29 svn.r3508 for OlexSys, GUI svn.r5506)
;
_audit_update_record
;
2026-01-12 deposited with the CCDC.	2026-04-10 downloaded from the CCDC.
;
_cell_angle_alpha 90
_cell_angle_beta 93.887(9)
_cell_angle_gamma 90
_cell_formula_units_Z 4
_cell_length_a 17.195(2)
_cell_length_b 24.605(3)
_cell_length_c 34.833(4)
_cell_measurement_reflns_used 20684
_cell_measurement_temperature 120(2)
_cell_measurement_theta_max 67.90
_cell_measurement_theta_min 3.20
_cell_volume 14703(3)
_computing_molecular_graphics 'Olex2 (Dolomanov et al., 2009)'
_computing_publication_material 'Olex2 (Dolomanov et al., 2009)'
_computing_structure_refinement 'ShelXL (Sheldrick, 2015)'
_diffrn_ambient_temperature 120(2)
_diffrn_measured_fraction_theta_full 0.987
_diffrn_measured_fraction_theta_max 0.969
_diffrn_measurement_device_type stoe
_diffrn_radiation_type CuK\a
_diffrn_radiation_wavelength 1.54186
_diffrn_reflns_av_R_equivalents 0.0707
_diffrn_reflns_av_unetI/netI 0.0667
_diffrn_reflns_Laue_measured_fraction_full 0.987
_diffrn_reflns_Laue_measured_fraction_max 0.969
_diffrn_reflns_limit_h_max 20
_diffrn_reflns_limit_h_min -19
_diffrn_reflns_limit_k_max 29
_diffrn_reflns_limit_k_min -11
_diffrn_reflns_limit_l_max 40
_diffrn_reflns_limit_l_min -42
_diffrn_reflns_number 110168
_diffrn_reflns_point_group_measured_fraction_full 0.987
_diffrn_reflns_point_group_measured_fraction_max 0.969
_diffrn_reflns_theta_full 67.686
_diffrn_reflns_theta_max 70.288
_diffrn_reflns_theta_min 5.156
_exptl_absorpt_coefficient_mu 24.733
_exptl_crystal_colour 'metallic orangish orange'
_exptl_crystal_colour_lustre metallic
_exptl_crystal_colour_modifier orangish
_exptl_crystal_colour_primary orange
_exptl_crystal_density_diffrn 2.111
_exptl_crystal_description block
_exptl_crystal_F_000 8568
_refine_diff_density_max 4.174
_refine_diff_density_min -5.951
_refine_diff_density_rms 0.436
_refine_ls_extinction_method none
_refine_ls_goodness_of_fit_ref 1.039
_refine_ls_hydrogen_treatment constr
_refine_ls_matrix_type full
_refine_ls_number_parameters 1231
_refine_ls_number_reflns 27158
_refine_ls_number_restraints 1160
_refine_ls_restrained_S_all 2.032
_refine_ls_R_factor_all 0.1113
_refine_ls_R_factor_gt 0.0947
_refine_ls_shift/su_max 0.001
_refine_ls_shift/su_mean 0.000
_refine_ls_structure_factor_coef Fsqd
_refine_ls_weighting_details 'w=1/[\s^2^(Fo^2^)+(0.2000P)^2^] where P=(Fo^2^+2Fc^2^)/3'
_refine_ls_weighting_scheme calc
_refine_ls_wR_factor_gt 0.2558
_refine_ls_wR_factor_ref 0.2714
_reflns_Friedel_coverage 0.000
_reflns_number_gt 20205
_reflns_number_total 27158
_reflns_threshold_expression 'I > 2\s(I)'
_cod_data_source_file d6nr00163g2.cif
_cod_data_source_block mp_sq
_cod_database_code 1577378
_shelx_shelxl_version_number 2018/3
_shelx_space_group_comment
;
The symmetry employed for this shelxl refinement is uniquely defined
by the following loop, which should always be used as a source of
symmetry information in preference to the above space-group names.
They are only intended as comments.
;
_olex2_refinement_description
;
1. Fixed Uiso
 At 1.2 times of:
  All C(H) groups
2. Restrained distances
 C41-C03Z = C67-C41 = C67-C34 = C49-C34
 1.39 with sigma of 0.01
 N0AA-C03Z = N0AA-C49
 1.3 with sigma of 0.001
 N24-C03O = N24-C0AA
 1.3 with sigma of 0.001
 N02F-C1AA = N02F-C13
 1.3 with sigma of 0.001
 C9-C13 = C9-C3AA = C3AA-C15 = C1AA-C15
 1.39 with sigma of 0.01
 N02F-C13 = N02F-C1AA
 1.3 with sigma of 0.001
 N25-C2AA
 1.3 with sigma of 0.001
 N4-C038 = N4-C01C
 1.3 with sigma of 0.001
 C1AA-C15 = C3AA-C15 = C9-C3AA = C9-C13
 1.39 with sigma of 0.01
 C2AA-C03P = C187-C03P = C187-C01Z = C4AA-C01Z
 1.39 with sigma of 0.01
 C4AA-C01Z = C187-C01Z
 1.39 with sigma of 0.01
3. Restrained planarity
 C03Z, C41, C67, C34, C49, N0AA
 with sigma of 0.1
 C03O, C16, C17, N24, C0AA, C40
 with sigma of 0.1
 C13, N02F, C1AA, C15, C3AA, C9
 with sigma of 0.1
4. Uiso/Uaniso restraints and constraints
S00F \\sim N25 \\sim C2AA \\sim C03P \\sim C187 \\sim C01Z: within 3.58A with
sigma of 0.01 and sigma for terminal atoms of 0.02
S00P \\sim C03Z \\sim N0AA \\sim C41 \\sim C67 \\sim C34 \\sim C49: within
3.58A with sigma of 0.01 and sigma for terminal atoms of 0.02
S00L \\sim C03O \\sim C17 \\sim N24 \\sim C0AA \\sim C40 \\sim C16: within
3.58A with sigma of 0.01 and sigma for terminal atoms of 0.02
Uanis(C00T) \\sim Ueq, Uanis(C01Q) \\sim Ueq, Uanis(C03F) \\sim Ueq,
Uanis(C02V) \\sim Ueq, Uanis(C01K) \\sim Ueq, Uanis(C01H) \\sim Ueq,
Uanis(C02G) \\sim Ueq, Uanis(C00W) \\sim Ueq, Uanis(C01P) \\sim Ueq,
Uanis(C03T) \\sim Ueq, Uanis(C036) \\sim Ueq, Uanis(C03G) \\sim Ueq,
Uanis(C00Z) \\sim Ueq, Uanis(C02C) \\sim Ueq, Uanis(C049) \\sim Ueq,
Uanis(C045) \\sim Ueq, Uanis(C041) \\sim Ueq, Uanis(C024) \\sim Ueq,
Uanis(C015) \\sim Ueq, Uanis(C012) \\sim Ueq, Uanis(C01V) \\sim Ueq,
Uanis(C02D) \\sim Ueq, Uanis(C025) \\sim Ueq, Uanis(C01E) \\sim Ueq,
Uanis(C019) \\sim Ueq, Uanis(C29) \\sim Ueq, Uanis(C65) \\sim Ueq, Uanis(C047)
\\sim Ueq, Uanis(C02O) \\sim Ueq, Uanis(C01D) \\sim Ueq, Uanis(C01A) \\sim Ueq,
Uanis(C01S) \\sim Ueq, Uanis(C02Q) \\sim Ueq, Uanis(C02H) \\sim Ueq,
Uanis(C03K) \\sim Ueq, Uanis(C01B) \\sim Ueq, Uanis(C01J) \\sim Ueq,
Uanis(C03H) \\sim Ueq, Uanis(C03N) \\sim Ueq, Uanis(C02K) \\sim Ueq,
Uanis(C016) \\sim Ueq, Uanis(C00Y) \\sim Ueq, Uanis(C01O) \\sim Ueq,
Uanis(C01F) \\sim Ueq, Uanis(C01N) \\sim Ueq, Uanis(C02L) \\sim Ueq,
Uanis(C02Z) \\sim Ueq, Uanis(C01Y) \\sim Ueq, Uanis(C01R) \\sim Ueq,
Uanis(C01I) \\sim Ueq, Uanis(C02B) \\sim Ueq, Uanis(C01T) \\sim Ueq,
Uanis(C031) \\sim Ueq, Uanis(C01L) \\sim Ueq, Uanis(C01U) \\sim Ueq,
Uanis(C010) \\sim Ueq, Uanis(C02U) \\sim Ueq, Uanis(C030) \\sim Ueq,
Uanis(C02W) \\sim Ueq, Uanis(C02N) \\sim Ueq, Uanis(C020) \\sim Ueq,
Uanis(C02Y) \\sim Ueq, Uanis(C011) \\sim Ueq, Uanis(C00V) \\sim Ueq,
Uanis(C00X) \\sim Ueq, Uanis(C00U) \\sim Ueq, Uanis(C023) \\sim Ueq,
Uanis(C028) \\sim Ueq, Uanis(C037) \\sim Ueq, Uanis(C032) \\sim Ueq,
Uanis(C046) \\sim Ueq, Uanis(C043) \\sim Ueq, Uanis(C026) \\sim Ueq,
Uanis(C039) \\sim Ueq, Uanis(C03M) \\sim Ueq, Uanis(C03D) \\sim Ueq,
Uanis(C013) \\sim Ueq, Uanis(C018) \\sim Ueq, Uanis(C027) \\sim Ueq,
Uanis(C03R) \\sim Ueq, Uanis(C03C) \\sim Ueq, Uanis(C033) \\sim Ueq,
Uanis(C03A) \\sim Ueq, Uanis(C02A) \\sim Ueq, Uanis(C029) \\sim Ueq,
Uanis(C044) \\sim Ueq, Uanis(C19) \\sim Ueq, Uanis(C02J) \\sim Ueq, Uanis(C035)
\\sim Ueq, Uanis(C03V) \\sim Ueq, Uanis(C02E) \\sim Ueq, Uanis(C01X) \\sim Ueq,
Uanis(C034) \\sim Ueq, Uanis(C02X) \\sim Ueq, Uanis(C02M) \\sim Ueq,
Uanis(C03E) \\sim Ueq, Uanis(C13) \\sim Ueq, Uanis(C1AA) \\sim Ueq, Uanis(C15)
\\sim Ueq, Uanis(C3AA) \\sim Ueq, Uanis(C9) \\sim Ueq, Uanis(C02P) \\sim Ueq,
Uanis(C02I) \\sim Ueq, Uanis(C01W) \\sim Ueq, Uanis(C01G) \\sim Ueq,
Uanis(C03J) \\sim Ueq, Uanis(C03B) \\sim Ueq, Uanis(C02S) \\sim Ueq, Uanis(C20)
\\sim Ueq, Uanis(C6) \\sim Ueq, Uanis(C03Y) \\sim Ueq, Uanis(C017) \\sim Ueq,
Uanis(C021) \\sim Ueq, Uanis(C03U) \\sim Ueq, Uanis(C014) \\sim Ueq,
Uanis(C01C) \\sim Ueq, Uanis(C038) \\sim Ueq, Uanis(C03S) \\sim Ueq, Uanis(C67)
\\sim Ueq, Uanis(C34) \\sim Ueq, Uanis(C49) \\sim Ueq, Uanis(C03Z) \\sim Ueq,
Uanis(C41) \\sim Ueq, Uanis(C0AA) \\sim Ueq, Uanis(C40) \\sim Ueq, Uanis(C16)
\\sim Ueq, Uanis(C17) \\sim Ueq, Uanis(C03O) \\sim Ueq, Uanis(C2AA) \\sim Ueq,
Uanis(C03P) \\sim Ueq, Uanis(C187) \\sim Ueq, Uanis(C01Z) \\sim Ueq,
Uanis(C4AA) \\sim Ueq: with sigma of 0.01 and sigma for terminal atoms of 0.02
Uanis(N02F) \\sim Ueq, Uanis(N4) \\sim Ueq, Uanis(N0AA) \\sim Ueq, Uanis(N24)
\\sim Ueq, Uanis(N25) \\sim Ueq: with sigma of 0.01 and sigma for terminal
atoms of 0.02
Uanis(S00F) \\sim Ueq, Uanis(N25) \\sim Ueq, Uanis(C2AA) \\sim Ueq, Uanis(C03P)
\\sim Ueq, Uanis(C187) \\sim Ueq, Uanis(C01Z) \\sim Ueq: with sigma of 0.01 and
sigma for terminal atoms of 0.02
5.a Aromatic/amide H refined with riding coordinates:
 C01Q(H01Q), C03F(H03F), C02V(H02V), C01K(H01K), C01H(H01H), C02G(H02G),
 C01P(H01P), C03T(H03T), C036(H036), C03G(H03G), C02C(H02C), C049(H049),
 C045(H045), C041(H041), C024(H024), C012(H012), C01V(H01V), C02D(H02D),
 C025(H025), C01E(H01E), C29(H29), C65(H65), C047(H047), C02O(H02O), C01D(H01D),
  C01S(H01S), C02Q(H02Q), C02H(H02H), C03K(H03K), C01B(H01B), C01J(H01J),
 C03H(H03H), C03N(H03N), C02K(H02K), C01O(H01O), C01N(H01N), C02L(H02L),
 C02Z(H02Z), C01Y(H01Y), C02B(H02B), C01T(H01T), C031(H031), C01L(H01L),
 C01U(H01U), C02U(H02U), C030(H030), C02W(H02W), C02N(H02N), C020(H020),
 C02Y(H02Y), C011(H011), C00U(H00U), C028(H028), C037(H037), C032(H032),
 C046(H046), C043(H043), C026(H026), C039(H039), C03M(H03M), C03D(H03D),
 C03R(H03R), C03C(H03C), C033(H033), C03A(H03A), C044(H044), C19(H19),
 C02J(H02J), C035(H035), C03V(H03V), C02E(H02E), C034(H034), C02X(H02X),
 C02M(H02M), C03E(H03E), C1AA(H1AA), C15(H15), C3AA(H3AA), C9(H9), C02P(H02P),
 C02I(H02I), C03J(H03J), C03B(H03B), C02S(H02S), C20(H20), C6(H6), C03Y(H03Y),
 C021(H021), C03U(H03U), C014(H014), C038(H038), C03S(H03S), C67(H67), C34(H34),
  C49(H49), C41(H41), C0AA(H0AA), C40(H40), C16(H16), C17(H17), C2AA(H2AA),
 C03P(H03P), C187(H187), C01Z(H01Z)
5.b Fitted hexagon refined as free rotating group:
 C00T(C01Q,C03F,C02V,C01K,C01H), C02G(C00W,C01P,C03T,C036,C03G), C00Z(C02C,
 C049,C045,C041,C024), C015(C012,C01V,C02D,C025,C01E), C019(C29,C65,C047,C02O,
 C01D), C01A(C01S,C02Q,C02H,C03K,C01B), C01J(C03H,C03N,C02K,C016,C00Y),
 C01O(C01F,C01N,C02L,C02Z,C01Y), C01R(C01I,C02B,C01T,C031,C01L), C01U(C010,C02U,
 C030,C02W,C02N), C020(C02Y,C011,C00V,C00X,C00U), C023(C028,C037,C032,C046,
 C043), C026(C039,C03M,C03D,C013,C018), C027(C03R,C03C,C033,C03A,C02A),
 C029(C044,C19,C02J,C035,C03V), C02E(C01X,C034,C02X,C02M,C03E), C13(N02F,C1AA,
 C15,C3AA,C9), C02P(C02I,C01W,C01G,C03J,C03B), C02S(C20,C6,C03Y,C017,C021),
 C03U(C014,C01C,N4,C038,C03S), C67(C34,C49,N0AA,C03Z,C41), C0AA(C40,C16,C17,
 C03O,N24)
;
_olex2_submission_special_instructions 'No special instructions were received'

loop_
_space_group_symop_operation_xyz
'x, y, z'
'-x+1/2, y+1/2, -z+1/2'
'-x, -y, -z'
'x-1/2, -y-1/2, z-1/2'

loop_
_atom_site_label
_atom_site_type_symbol
_atom_site_fract_x
_atom_site_fract_y
_atom_site_fract_z
_atom_site_U_iso_or_equiv
_atom_site_adp_type
_atom_site_occupancy
_atom_site_site_symmetry_order
_atom_site_calc_flag
_atom_site_refinement_flags_posn
_atom_site_refinement_flags_adp
_atom_site_refinement_flags_occupancy
_atom_site_disorder_assembly
_atom_site_disorder_group
Au01 Au 0.50965(4) 0.72897(3) 0.32899(2) 0.03452(16) Uani 1 1 d . . . . .
Au02 Au 0.53021(4) 0.62689(3) 0.30039(2) 0.03696(17) Uani 1 1 d . . . . .
Au03 Au 0.45849(4) 0.71239(3) 0.25345(2) 0.03784(17) Uani 1 1 d . . . . .
Au04 Au 0.37249(4) 0.77731(3) 0.30603(2) 0.03983(17) Uani 1 1 d . . . . .
Au05 Au 0.49949(4) 0.64458(3) 0.37932(2) 0.04120(18) Uani 1 1 d . . . . .
Au06 Au 0.63837(4) 0.79399(3) 0.33911(2) 0.04131(18) Uani 1 1 d . . . . .
Au07 Au 0.48582(4) 0.83099(3) 0.35903(2) 0.04260(18) Uani 1 1 d . . . . .
Au08 Au 0.52051(5) 0.81531(3) 0.27864(2) 0.0516(2) Uani 1 1 d . . . . .
Au09 Au 0.62351(5) 0.71882(4) 0.27743(2) 0.0547(2) Uani 1 1 d . . . . .
Au0A Au 0.64757(5) 0.67668(4) 0.35448(2) 0.0557(2) Uani 1 1 d . . . . .
Au0B Au 0.39793(6) 0.73471(4) 0.38254(3) 0.0646(3) Uani 1 1 d . . . . .
Au0C Au 0.56584(6) 0.74823(4) 0.40391(2) 0.0642(3) Uani 1 1 d . . . . .
Ag0D Ag 0.37848(7) 0.66216(5) 0.31724(4) 0.0398(3) Uani 1 1 d . . . . .
P00E P 0.5523(3) 0.54076(18) 0.27955(12) 0.0408(9) Uani 1 1 d . . . . .
S00F S 0.7190(3) 0.7088(2) 0.23168(13) 0.0509(10) Uani 1 1 d . U . . .
P00G P 0.4184(3) 0.7069(2) 0.18947(12) 0.0459(10) Uani 1 1 d . . . . .
P00H P 0.4972(3) 0.57577(19) 0.42300(12) 0.0450(10) Uani 1 1 d . . . . .
P00I P 0.2543(3) 0.81414(19) 0.28608(15) 0.0472(10) Uani 1 1 d . . . . .
P00J P 0.4736(3) 0.9133(2) 0.38962(13) 0.0495(11) Uani 1 1 d . . . . .
S00K S 0.5163(3) 0.8918(2) 0.23783(14) 0.0559(11) Uani 1 1 d . . . . .
S00L S 0.6288(4) 0.7758(2) 0.46286(14) 0.0663(13) Uani 1 1 d . U . . .
P00M P 0.7458(3) 0.8477(2) 0.34748(14) 0.0495(11) Uani 1 1 d . . . . .
S00N S 0.7608(3) 0.6247(2) 0.37205(16) 0.0615(13) Uani 1 1 d . . . . .
Cl00 Cl 0.2640(3) 0.6071(2) 0.30612(18) 0.0701(15) Uani 1 1 d . . . . .
S00P S 0.3118(4) 0.7377(3) 0.4333(2) 0.0878(19) Uani 1 1 d . U . . .
O00Q O 0.3209(7) 0.8009(5) 0.2136(4) 0.051(3) Uani 1 1 d . . . . .
O00R O 0.5842(8) 0.5250(5) 0.3624(4) 0.057(3) Uani 1 1 d . . . . .
O00S O 0.6452(8) 0.8994(6) 0.3999(4) 0.057(3) Uani 1 1 d . . . . .
C00T C 0.5057(6) 0.5265(5) 0.2321(3) 0.046(4) Uani 1 1 d . U . . .
C01Q C 0.5417(6) 0.4942(5) 0.2057(3) 0.054(4) Uani 1 1 d G U . . .
H01Q H 0.593101 0.481167 0.211643 0.064 Uiso 1 1 calc R . . . .
C03F C 0.5025(8) 0.4811(6) 0.1708(3) 0.062(5) Uani 1 1 d G U . . .
H03F H 0.527082 0.459023 0.152768 0.075 Uiso 1 1 calc R . . . .
C02V C 0.4272(8) 0.5002(6) 0.1621(3) 0.073(6) Uani 1 1 d G U . . .
H02V H 0.400432 0.491180 0.138231 0.088 Uiso 1 1 calc R . . . .
C01K C 0.3912(6) 0.5324(6) 0.1885(4) 0.063(5) Uani 1 1 d G U . . .
H01K H 0.339801 0.545481 0.182569 0.075 Uiso 1 1 calc R . . . .
C01H C 0.4304(6) 0.5456(5) 0.2234(3) 0.051(4) Uani 1 1 d G U . . .
H01H H 0.405819 0.567626 0.241444 0.061 Uiso 1 1 calc R . . . .
C02G C 0.7069(8) 0.5686(4) 0.2705(5) 0.072(6) Uani 1 1 d . U . . .
H02G H 0.686927 0.604192 0.266117 0.086 Uiso 1 1 calc R . . . .
C00W C 0.6564(5) 0.5259(5) 0.2768(4) 0.045(4) Uani 1 1 d G U . . .
C01P C 0.6857(7) 0.4738(5) 0.2833(4) 0.063(5) Uani 1 1 d G U . . .
H01P H 0.651154 0.444549 0.287540 0.076 Uiso 1 1 calc R . . . .
C03T C 0.7654(8) 0.4644(5) 0.2835(5) 0.069(6) Uani 1 1 d G U . . .
H03T H 0.785404 0.428764 0.287947 0.083 Uiso 1 1 calc R . . . .
C036 C 0.8159(5) 0.5071(6) 0.2773(5) 0.072(6) Uani 1 1 d G U . . .
H036 H 0.870416 0.500692 0.277439 0.086 Uiso 1 1 calc R . . . .
C03G C 0.7867(7) 0.5592(5) 0.2708(5) 0.078(7) Uani 1 1 d G U . . .
H03G H 0.821179 0.588406 0.266524 0.094 Uiso 1 1 calc R . . . .
C00Z C 0.2606(7) 0.8875(4) 0.2777(4) 0.044(4) Uani 1 1 d . U . . .
C02C C 0.2167(7) 0.9116(5) 0.2473(4) 0.065(5) Uani 1 1 d G U . . .
H02C H 0.181148 0.890426 0.231571 0.077 Uiso 1 1 calc R . . . .
C049 C 0.2249(8) 0.9668(5) 0.2400(4) 0.060(5) Uani 1 1 d G U . . .
H049 H 0.194879 0.983306 0.219278 0.072 Uiso 1 1 calc R . . . .
C045 C 0.2769(9) 0.9979(4) 0.2631(5) 0.068(6) Uani 1 1 d G U . . .
H045 H 0.282455 1.035580 0.258112 0.082 Uiso 1 1 calc R . . . .
C041 C 0.3207(9) 0.9738(5) 0.2935(4) 0.091(8) Uani 1 1 d G U . . .
H041 H 0.356300 0.994973 0.309238 0.109 Uiso 1 1 calc R . . . .
C024 C 0.3126(8) 0.9186(5) 0.3008(4) 0.064(5) Uani 1 1 d G U . . .
H024 H 0.342570 0.902093 0.321532 0.077 Uiso 1 1 calc R . . . .
C015 C 0.4258(7) 0.5226(5) 0.4127(3) 0.054(4) Uani 1 1 d . U . . .
C012 C 0.4252(7) 0.4772(5) 0.4365(3) 0.051(4) Uani 1 1 d G U . . .
H012 H 0.462097 0.474198 0.457951 0.061 Uiso 1 1 calc R . . . .
C01V C 0.3706(7) 0.4363(4) 0.4288(3) 0.058(5) Uani 1 1 d G U . . .
H01V H 0.370250 0.405269 0.445085 0.069 Uiso 1 1 calc R . . . .
C02D C 0.3167(7) 0.4407(5) 0.3974(4) 0.057(5) Uani 1 1 d G U . . .
H02D H 0.279383 0.412709 0.392221 0.069 Uiso 1 1 calc R . . . .
C025 C 0.3173(7) 0.4861(5) 0.3737(3) 0.056(5) Uani 1 1 d G U . . .
H025 H 0.280362 0.489078 0.352222 0.067 Uiso 1 1 calc R . . . .
C01E C 0.3718(8) 0.5270(4) 0.3813(3) 0.055(5) Uani 1 1 d G U . . .
H01E H 0.372208 0.558008 0.365087 0.066 Uiso 1 1 calc R . . . .
C019 C 0.8089(8) 0.8314(6) 0.3893(4) 0.064(5) Uani 1 1 d . U . . .
C29 C 0.8546(10) 0.8700(5) 0.4093(5) 0.081(7) Uani 1 1 d G U . . .
H29 H 0.848472 0.907416 0.403186 0.098 Uiso 1 1 calc R . . . .
C65 C 0.9094(10) 0.8538(7) 0.4382(5) 0.096(9) Uani 1 1 d G U . . .
H65 H 0.940618 0.880150 0.451901 0.115 Uiso 1 1 calc R . . . .
C047 C 0.9184(9) 0.7990(8) 0.4471(4) 0.084(7) Uani 1 1 d G U . . .
H047 H 0.955797 0.787898 0.466919 0.101 Uiso 1 1 calc R . . . .
C02O C 0.8727(10) 0.7604(5) 0.4271(5) 0.079(7) Uani 1 1 d G U . . .
H02O H 0.878831 0.722911 0.433221 0.094 Uiso 1 1 calc R . . . .
C01D C 0.8179(9) 0.7766(6) 0.3982(4) 0.070(6) Uani 1 1 d G U . . .
H01D H 0.786684 0.750176 0.384505 0.084 Uiso 1 1 calc R . . . .
C01A C 0.3231(6) 0.6749(5) 0.1787(4) 0.055(5) Uani 1 1 d . U . . .
C01S C 0.2912(8) 0.6673(6) 0.1413(3) 0.059(5) Uani 1 1 d G U . . .
H01S H 0.318787 0.679286 0.120165 0.071 Uiso 1 1 calc R . . . .
C02Q C 0.2191(8) 0.6422(6) 0.1350(3) 0.078(7) Uani 1 1 d G U . . .
H02Q H 0.197407 0.636949 0.109415 0.093 Uiso 1 1 calc R . . . .
C02H C 0.1789(6) 0.6246(6) 0.1659(4) 0.066(6) Uani 1 1 d G U . . .
H02H H 0.129578 0.607442 0.161574 0.079 Uiso 1 1 calc R . . . .
C03K C 0.2107(7) 0.6323(6) 0.2033(4) 0.067(6) Uani 1 1 d G U . . .
H03K H 0.183128 0.620272 0.224481 0.080 Uiso 1 1 calc R . . . .
C01B C 0.2828(8) 0.6574(6) 0.2097(3) 0.057(5) Uani 1 1 d G U . . .
H01B H 0.304508 0.662609 0.235231 0.068 Uiso 1 1 calc R . . . .
C01J C 0.2026(8) 0.7775(6) 0.1736(3) 0.062(5) Uani 1 1 d . U . . .
H01J H 0.229273 0.778997 0.150603 0.074 Uiso 1 1 calc R . . . .
C03H C 0.1242(8) 0.7632(6) 0.1720(3) 0.065(5) Uani 1 1 d G U . . .
H03H H 0.097397 0.754850 0.148020 0.078 Uiso 1 1 calc R . . . .
C03N C 0.0851(6) 0.7610(6) 0.2057(4) 0.077(7) Uani 1 1 d G U . . .
H03N H 0.031594 0.751208 0.204605 0.092 Uiso 1 1 calc R . . . .
C02K C 0.1244(7) 0.7732(6) 0.2408(3) 0.058(5) Uani 1 1 d G U . . .
H02K H 0.097666 0.771713 0.263774 0.069 Uiso 1 1 calc R . . . .
C016 C 0.2027(7) 0.7875(6) 0.2423(3) 0.058(5) Uani 1 1 d G U . . .
C00Y C 0.2418(5) 0.7897(6) 0.2087(4) 0.054(4) Uani 1 1 d G U . . .
C01O C 0.7733(6) 0.8372(7) 0.2699(4) 0.071(6) Uani 1 1 d . U . . .
H01O H 0.718064 0.836573 0.266270 0.085 Uiso 1 1 calc R . . . .
C01F C 0.8090(7) 0.8410(6) 0.3068(3) 0.058(5) Uani 1 1 d G U . . .
C01N C 0.8898(7) 0.8419(6) 0.3122(3) 0.059(5) Uani 1 1 d G U . . .
H01N H 0.914241 0.844555 0.337422 0.071 Uiso 1 1 calc R . . . .
C02L C 0.9350(6) 0.8389(7) 0.2806(4) 0.072(6) Uani 1 1 d G U . . .
H02L H 0.990228 0.839475 0.284292 0.086 Uiso 1 1 calc R . . . .
C02Z C 0.8993(8) 0.8350(7) 0.2437(4) 0.073(6) Uani 1 1 d G U . . .
H02Z H 0.930134 0.832945 0.222152 0.088 Uiso 1 1 calc R . . . .
C01Y C 0.8184(8) 0.8341(6) 0.2384(3) 0.061(5) Uani 1 1 d G U . . .
H01Y H 0.794052 0.831493 0.213140 0.073 Uiso 1 1 calc R . . . .
C01R C 0.6246(7) 0.5191(6) 0.3971(3) 0.051(4) Uani 1 1 d . U . . .
C01I C 0.5921(6) 0.5406(5) 0.4292(3) 0.050(4) Uani 1 1 d G U . . .
C02B C 0.6325(7) 0.5374(5) 0.4651(3) 0.049(4) Uani 1 1 d G U . . .
H02B H 0.610255 0.552034 0.487106 0.059 Uiso 1 1 calc R . . . .
C01T C 0.7054(7) 0.5128(6) 0.4688(3) 0.068(6) Uani 1 1 d G U . . .
H01T H 0.732956 0.510607 0.493323 0.082 Uiso 1 1 calc R . . . .
C031 C 0.7379(6) 0.4913(6) 0.4366(4) 0.079(7) Uani 1 1 d G U . . .
H031 H 0.787678 0.474521 0.439147 0.094 Uiso 1 1 calc R . . . .
C01L C 0.6975(7) 0.4945(6) 0.4007(3) 0.062(5) Uani 1 1 d G U . . .
H01L H 0.719697 0.479862 0.378755 0.074 Uiso 1 1 calc R . . . .
C01U C 0.5281(6) 0.6399(5) 0.4857(4) 0.055(5) Uani 1 1 d . U . . .
H01U H 0.573928 0.648904 0.473334 0.066 Uiso 1 1 calc R . . . .
C010 C 0.4759(7) 0.6021(5) 0.4692(3) 0.046(4) Uani 1 1 d G U . . .
C02U C 0.4089(7) 0.5889(5) 0.4873(4) 0.066(5) Uani 1 1 d G U . . .
H02U H 0.373196 0.563075 0.476048 0.079 Uiso 1 1 calc R . . . .
C030 C 0.3941(7) 0.6135(6) 0.5220(4) 0.067(6) Uani 1 1 d G U . . .
H030 H 0.348264 0.604464 0.534437 0.080 Uiso 1 1 calc R . . . .
C02W C 0.4463(9) 0.6513(6) 0.5386(3) 0.078(7) Uani 1 1 d G U . . .
H02W H 0.436163 0.668073 0.562274 0.094 Uiso 1 1 calc R . . . .
C02N C 0.5133(8) 0.6645(5) 0.5204(4) 0.063(5) Uani 1 1 d G U . . .
H02N H 0.548995 0.690293 0.531724 0.076 Uiso 1 1 calc R . . . .
C020 C 0.4865(8) 0.3912(4) 0.3508(3) 0.062(5) Uani 1 1 d . U . . .
H020 H 0.475887 0.359626 0.365276 0.075 Uiso 1 1 calc R . . . .
C02Y C 0.4579(7) 0.3955(4) 0.3127(3) 0.053(4) Uani 1 1 d G U . . .
H02Y H 0.427672 0.366845 0.301029 0.064 Uiso 1 1 calc R . . . .
C011 C 0.4735(7) 0.4417(5) 0.2915(2) 0.054(5) Uani 1 1 d G U . . .
H011 H 0.453885 0.444612 0.265458 0.065 Uiso 1 1 calc R . . . .
C00V C 0.5177(7) 0.4836(4) 0.3086(3) 0.040(4) Uani 1 1 d G U . . .
C00X C 0.5463(7) 0.4793(4) 0.3467(3) 0.048(4) Uani 1 1 d G U . . .
C00U C 0.5307(7) 0.4331(5) 0.3679(2) 0.048(4) Uani 1 1 d G U . . .
H00U H 0.550317 0.430177 0.393952 0.057 Uiso 1 1 calc R . . . .
C023 C 0.3713(6) 0.9242(6) 0.4010(4) 0.057(5) Uani 1 1 d . U . . .
C028 C 0.3353(8) 0.9749(5) 0.3991(5) 0.071(6) Uani 1 1 d G U . . .
H028 H 0.362864 1.005694 0.390844 0.086 Uiso 1 1 calc R . . . .
C037 C 0.2589(9) 0.9803(6) 0.4093(5) 0.078(7) Uani 1 1 d G U . . .
H037 H 0.234306 1.014913 0.408025 0.094 Uiso 1 1 calc R . . . .
C032 C 0.2185(7) 0.9352(8) 0.4214(5) 0.091(8) Uani 1 1 d G U . . .
H032 H 0.166335 0.938944 0.428387 0.110 Uiso 1 1 calc R . . . .
C046 C 0.2545(9) 0.8846(6) 0.4233(5) 0.089(8) Uani 1 1 d G U . . .
H046 H 0.226921 0.853754 0.431568 0.107 Uiso 1 1 calc R . . . .
C043 C 0.3309(9) 0.8791(5) 0.4131(5) 0.076(7) Uani 1 1 d G U . . .
H043 H 0.355478 0.844534 0.414388 0.092 Uiso 1 1 calc R . . . .
C026 C 0.4482(8) 0.7877(5) 0.1338(4) 0.068(6) Uani 1 1 d . U . . .
H026 H 0.481674 0.761792 0.123161 0.081 Uiso 1 1 calc R . . . .
C039 C 0.4391(8) 0.8389(6) 0.1171(3) 0.071(6) Uani 1 1 d G U . . .
H039 H 0.466322 0.847908 0.095164 0.086 Uiso 1 1 calc R . . . .
C03M C 0.3902(9) 0.8768(5) 0.1326(4) 0.068(6) Uani 1 1 d G U . . .
H03M H 0.383961 0.911751 0.121280 0.081 Uiso 1 1 calc R . . . .
C03D C 0.3504(8) 0.8636(5) 0.1648(4) 0.066(6) Uani 1 1 d G U . . .
H03D H 0.316950 0.889478 0.175395 0.079 Uiso 1 1 calc R . . . .
C013 C 0.3595(7) 0.8124(6) 0.1814(3) 0.057(5) Uani 1 1 d G U . . .
C018 C 0.4084(8) 0.7745(4) 0.1659(4) 0.054(5) Uani 1 1 d G U . . .
C027 C 0.7308(8) 0.9207(4) 0.3513(4) 0.055(5) Uani 1 1 d . U . . .
C03R C 0.7680(8) 0.9579(6) 0.3287(4) 0.071(6) Uani 1 1 d G U . . .
H03R H 0.795843 0.945599 0.307743 0.086 Uiso 1 1 calc R . . . .
C03C C 0.7643(9) 1.0131(5) 0.3368(4) 0.074(6) Uani 1 1 d G U . . .
H03C H 0.789680 1.038545 0.321435 0.089 Uiso 1 1 calc R . . . .
C033 C 0.7235(9) 1.0311(4) 0.3675(4) 0.064(5) Uani 1 1 d G U . . .
H033 H 0.720980 1.068816 0.373088 0.077 Uiso 1 1 calc R . . . .
C03A C 0.6863(8) 0.9939(5) 0.3901(4) 0.064(5) Uani 1 1 d G U . . .
H03A H 0.658443 1.006143 0.411049 0.076 Uiso 1 1 calc R . . . .
C02A C 0.6900(8) 0.9386(5) 0.3819(4) 0.061(5) Uani 1 1 d G U . . .
C029 C 0.4881(8) 0.6701(6) 0.1614(4) 0.054(4) Uani 1 1 d . U . . .
C044 C 0.4695(7) 0.6271(7) 0.1366(5) 0.070(6) Uani 1 1 d G U . . .
H044 H 0.417091 0.615029 0.132813 0.084 Uiso 1 1 calc R . . . .
C19 C 0.5277(10) 0.6017(6) 0.1174(5) 0.092(8) Uani 1 1 d G U . . .
H19 H 0.515076 0.572262 0.100436 0.110 Uiso 1 1 calc R . . . .
C02J C 0.6045(9) 0.6193(7) 0.1230(5) 0.080(7) Uani 1 1 d G U . . .
H02J H 0.644254 0.601939 0.109824 0.096 Uiso 1 1 calc R . . . .
C035 C 0.6230(7) 0.6623(8) 0.1478(6) 0.098(9) Uani 1 1 d G U . . .
H035 H 0.675448 0.674383 0.151588 0.117 Uiso 1 1 calc R . . . .
C03V C 0.5648(10) 0.6877(7) 0.1670(5) 0.116(11) Uani 1 1 d G U . . .
H03V H 0.577464 0.717152 0.183964 0.139 Uiso 1 1 calc R . . . .
C02E C 0.5025(9) 1.0243(6) 0.3800(3) 0.072(6) Uani 1 1 d . U . . .
H02E H 0.490165 1.028474 0.406039 0.087 Uiso 1 1 calc R . . . .
C01X C 0.4995(8) 0.9731(5) 0.3631(3) 0.049(4) Uani 1 1 d G U . . .
C034 C 0.5175(9) 0.9669(5) 0.3250(4) 0.064(5) Uani 1 1 d G U . . .
H034 H 0.515494 0.931944 0.313433 0.076 Uiso 1 1 calc R . . . .
C02X C 0.5385(10) 1.0119(6) 0.3039(3) 0.088(8) Uani 1 1 d G U . . .
H02X H 0.550762 1.007690 0.277893 0.105 Uiso 1 1 calc R . . . .
C02M C 0.5414(9) 1.0631(5) 0.3209(4) 0.070(6) Uani 1 1 d G U . . .
H02M H 0.555732 1.093827 0.306425 0.084 Uiso 1 1 calc R . . . .
C03E C 0.5234(9) 1.0692(5) 0.3589(4) 0.076(6) Uani 1 1 d G U . . .
H03E H 0.525434 1.104221 0.370498 0.091 Uiso 1 1 calc R . . . .
C13 C 0.7761(10) 0.6290(7) 0.4222(4) 0.080(7) Uani 1 1 d D U . . .
N02F N 0.7308(9) 0.6568(7) 0.4473(5) 0.109(8) Uani 1 1 d DG U . . .
C1AA C 0.7513(11) 0.6563(8) 0.4866(5) 0.108(10) Uani 1 1 d DG U . . .
H1AA H 0.720345 0.675281 0.503775 0.129 Uiso 1 1 calc R . . . .
C15 C 0.8170(11) 0.6279(8) 0.5008(4) 0.077(7) Uani 1 1 d DG U . . .
H15 H 0.830925 0.627472 0.527630 0.093 Uiso 1 1 calc R . . . .
C3AA C 0.8622(9) 0.6000(8) 0.4756(5) 0.124(12) Uani 1 1 d DG U . . .
H3AA H 0.907087 0.580632 0.485334 0.149 Uiso 1 1 calc R . . . .
C9 C 0.8417(9) 0.6006(7) 0.4364(5) 0.071(6) Uani 1 1 d DG U . . .
H9 H 0.872668 0.581601 0.419181 0.085 Uiso 1 1 calc R . . . .
C02P C 0.6281(8) 0.9305(7) 0.5025(3) 0.072(6) Uani 1 1 d . U . . .
H02P H 0.660718 0.934364 0.525472 0.087 Uiso 1 1 calc R . . . .
C02I C 0.6609(6) 0.9208(6) 0.4677(4) 0.064(5) Uani 1 1 d G U . . .
H02I H 0.715860 0.917980 0.466974 0.077 Uiso 1 1 calc R . . . .
C01W C 0.6132(7) 0.9152(6) 0.4341(3) 0.058(5) Uani 1 1 d G U . . .
C01G C 0.5328(7) 0.9193(6) 0.4353(3) 0.053(4) Uani 1 1 d G U . . .
C03J C 0.5000(6) 0.9290(6) 0.4700(4) 0.067(6) Uani 1 1 d G U . . .
H03J H 0.445048 0.931842 0.470790 0.080 Uiso 1 1 calc R . . . .
C03B C 0.5477(8) 0.9346(7) 0.5036(3) 0.073(6) Uani 1 1 d G U . . .
H03B H 0.525310 0.941295 0.527381 0.088 Uiso 1 1 calc R . . . .
C02S C 0.0905(8) 0.8413(6) 0.3648(4) 0.072(6) Uani 1 1 d . U . . .
H02S H 0.062685 0.871104 0.374476 0.086 Uiso 1 1 calc R . . . .
C20 C 0.0804(9) 0.7894(7) 0.3795(4) 0.081(7) Uani 1 1 d G U . . .
H20 H 0.045635 0.783831 0.399242 0.097 Uiso 1 1 calc R . . . .
C6 C 0.1211(10) 0.7458(5) 0.3654(5) 0.091(8) Uani 1 1 d G U . . .
H6 H 0.114206 0.710350 0.375497 0.110 Uiso 1 1 calc R . . . .
C03Y C 0.1720(9) 0.7540(5) 0.3366(5) 0.072(6) Uani 1 1 d G U . . .
H03Y H 0.199828 0.724140 0.326984 0.087 Uiso 1 1 calc R . . . .
C017 C 0.1821(8) 0.8058(6) 0.3219(4) 0.055(5) Uani 1 1 d G U . . .
C021 C 0.1414(8) 0.8495(5) 0.3360(4) 0.060(5) Uani 1 1 d G U . . .
H021 H 0.148308 0.884894 0.325963 0.072 Uiso 1 1 calc R . . . .
C03U C 0.6014(9) 0.9145(6) 0.1376(3) 0.086(8) Uani 1 1 d . U . . .
H03U H 0.596934 0.942391 0.118724 0.104 Uiso 1 1 calc R . . . .
C014 C 0.5617(7) 0.9190(4) 0.1709(3) 0.042(4) Uani 1 1 d G U . . .
H014 H 0.530078 0.949922 0.174799 0.051 Uiso 1 1 calc R . . . .
C01C C 0.5683(7) 0.8783(5) 0.1986(3) 0.046(4) Uani 1 1 d DG U . . .
N4 N 0.6147(8) 0.8331(5) 0.1930(4) 0.077(5) Uani 1 1 d DG U . . .
C038 C 0.6544(8) 0.8286(5) 0.1597(4) 0.078(7) Uani 1 1 d DG U . . .
H038 H 0.686030 0.797672 0.155810 0.094 Uiso 1 1 calc R . . . .
C03S C 0.6478(9) 0.8693(7) 0.1320(4) 0.078(7) Uani 1 1 d G U . . .
H03S H 0.674911 0.866265 0.109229 0.094 Uiso 1 1 calc R . . . .
C67 C 0.1901(12) 0.6193(9) 0.4745(5) 0.106(4) Uani 1 1 d D U . . .
H67 H 0.169443 0.612219 0.498612 0.127 Uiso 1 1 calc R . . . .
C34 C 0.1746(11) 0.5838(7) 0.4439(6) 0.104(4) Uani 1 1 d DG U . . .
H34 H 0.143340 0.552514 0.447054 0.125 Uiso 1 1 calc R . . . .
C49 C 0.2049(12) 0.5941(8) 0.4086(5) 0.105(4) Uani 1 1 d DG U . . .
H49 H 0.194291 0.569885 0.387664 0.126 Uiso 1 1 calc R . . . .
N0AA N 0.2507(11) 0.6399(9) 0.4039(5) 0.103(3) Uani 1 1 d DG U . . .
C03Z C 0.2662(11) 0.6754(7) 0.4346(6) 0.101(3) Uani 1 1 d DG U . . .
C41 C 0.2359(12) 0.6651(8) 0.4698(5) 0.101(3) Uani 1 1 d DG U . . .
H41 H 0.246499 0.689296 0.490780 0.121 Uiso 1 1 calc R . . . .
C0AA C 0.4241(7) 0.8039(7) 0.5125(5) 0.080(3) Uani 1 1 d D U . . .
H0AA H 0.369610 0.805450 0.505843 0.096 Uiso 1 1 calc R . . . .
C40 C 0.4525(9) 0.8138(8) 0.5501(4) 0.084(3) Uani 1 1 d G U . . .
H40 H 0.417507 0.822126 0.569233 0.100 Uiso 1 1 calc R . . . .
C16 C 0.5322(10) 0.8116(7) 0.5598(3) 0.081(3) Uani 1 1 d G U . . .
H16 H 0.551678 0.818374 0.585518 0.097 Uiso 1 1 calc R . . . .
C17 C 0.5835(7) 0.7995(7) 0.5318(4) 0.077(3) Uani 1 1 d G U . . .
H17 H 0.637953 0.797946 0.538415 0.092 Uiso 1 1 calc R . . . .
C03O C 0.5550(9) 0.7896(7) 0.4941(4) 0.078(3) Uani 1 1 d DG U . . .
N24 N 0.4753(9) 0.7918(7) 0.4845(3) 0.082(3) Uani 1 1 d DG U . . .
N25 N 0.8256(8) 0.7049(8) 0.2983(6) 0.069(3) Uani 1 1 d D U . . .
C2AA C 0.8965(8) 0.6931(10) 0.3109(6) 0.072(3) Uani 1 1 d D U . . .
H2AA H 0.905846 0.693022 0.338059 0.086 Uiso 1 1 calc R . . . .
C03P C 0.9606(11) 0.6804(10) 0.2902(5) 0.070(3) Uani 1 1 d D U . . .
H03P H 1.010302 0.671391 0.302100 0.084 Uiso 1 1 calc R . . . .
C187 C 0.9450(10) 0.6821(10) 0.2507(6) 0.071(3) Uani 1 1 d D U . . .
H187 H 0.986251 0.676671 0.234248 0.085 Uiso 1 1 calc R . . . .
C01Z C 0.8701(9) 0.6918(9) 0.2346(6) 0.063(3) Uani 1 1 d D U . . .
H01Z H 0.861766 0.691776 0.207374 0.075 Uiso 1 1 calc R . . . .
C4AA C 0.8068(12) 0.7014(10) 0.2563(7) 0.069(6) Uani 1 1 d D U . . .

loop_
_atom_site_aniso_label
_atom_site_aniso_U_11
_atom_site_aniso_U_22
_atom_site_aniso_U_33
_atom_site_aniso_U_23
_atom_site_aniso_U_13
_atom_site_aniso_U_12
Au01 0.0409(3) 0.0334(4) 0.0293(3) 0.0021(2) 0.0030(2) 0.0001(2)
Au02 0.0440(4) 0.0322(4) 0.0344(3) 0.0007(2) 0.0008(3) 0.0029(3)
Au03 0.0439(4) 0.0368(4) 0.0321(3) 0.0011(2) -0.0025(3) 0.0015(3)
Au04 0.0409(4) 0.0349(4) 0.0439(4) 0.0040(3) 0.0050(3) 0.0029(3)
Au05 0.0517(4) 0.0386(4) 0.0332(3) 0.0069(3) 0.0027(3) -0.0018(3)
Au06 0.0454(4) 0.0407(4) 0.0374(3) 0.0006(3) -0.0003(3) -0.0049(3)
Au07 0.0552(4) 0.0376(4) 0.0352(3) -0.0042(3) 0.0051(3) 0.0010(3)
Au08 0.0599(5) 0.0494(5) 0.0457(4) 0.0040(3) 0.0041(3) -0.0010(3)
Au09 0.0569(5) 0.0568(5) 0.0507(4) 0.0029(3) 0.0066(4) 0.0011(4)
Au0A 0.0568(5) 0.0567(5) 0.0526(4) 0.0070(4) -0.0036(4) -0.0002(4)
Au0B 0.0758(6) 0.0636(6) 0.0567(5) 0.0068(4) 0.0211(4) 0.0052(4)
Au0C 0.0854(7) 0.0636(6) 0.0430(4) 0.0013(4) -0.0011(4) -0.0067(5)
Ag0D 0.0372(6) 0.0323(6) 0.0502(6) 0.0070(5) 0.0042(5) -0.0008(4)
P00E 0.050(2) 0.035(2) 0.0372(19) 0.0009(16) 0.0009(17) 0.0020(17)
S00F 0.051(2) 0.054(3) 0.048(2) 0.0022(18) 0.0083(18) -0.0003(19)
P00G 0.050(2) 0.055(3) 0.0307(19) 0.0015(17) -0.0117(17) 0.0011(19)
P00H 0.058(3) 0.040(3) 0.036(2) 0.0120(17) -0.0010(18) -0.0043(19)
P00I 0.045(2) 0.039(3) 0.058(3) 0.004(2) 0.005(2) 0.0079(18)
P00J 0.066(3) 0.039(3) 0.043(2) -0.0093(18) 0.004(2) 0.004(2)
S00K 0.073(3) 0.043(3) 0.052(2) 0.010(2) 0.005(2) 0.002(2)
S00L 0.086(3) 0.068(3) 0.042(2) -0.007(2) -0.009(2) -0.002(3)
P00M 0.051(3) 0.050(3) 0.048(2) -0.003(2) 0.001(2) -0.013(2)
S00N 0.059(3) 0.065(3) 0.060(3) 0.014(2) 0.000(2) 0.004(2)
Cl00 0.059(3) 0.062(3) 0.086(4) 0.025(3) -0.013(3) -0.020(2)
S00P 0.089(4) 0.097(4) 0.081(4) -0.013(3) 0.036(3) -0.015(3)
O00Q 0.048(7) 0.054(8) 0.049(7) 0.007(6) -0.007(6) 0.000(6)
O00R 0.076(9) 0.047(8) 0.045(7) 0.008(6) -0.011(6) -0.007(6)
O00S 0.069(8) 0.058(9) 0.043(7) -0.015(6) 0.006(6) -0.014(7)
C00T 0.047(7) 0.047(8) 0.046(7) 0.004(6) 0.006(6) 0.001(6)
C01Q 0.057(8) 0.052(8) 0.052(7) -0.008(7) 0.012(7) 0.001(7)
C03F 0.066(9) 0.068(9) 0.052(8) -0.004(7) -0.001(7) 0.004(7)
C02V 0.085(10) 0.069(10) 0.067(9) -0.004(8) 0.010(8) 0.009(8)
C01K 0.065(9) 0.067(9) 0.055(8) -0.007(7) -0.003(7) 0.001(7)
C01H 0.052(8) 0.053(8) 0.046(7) -0.001(6) -0.001(6) -0.002(6)
C02G 0.066(9) 0.068(10) 0.083(10) 0.002(8) 0.020(8) 0.012(7)
C00W 0.044(7) 0.043(7) 0.047(7) 0.008(6) 0.005(6) 0.004(6)
C01P 0.066(9) 0.059(9) 0.065(9) 0.003(7) 0.004(7) -0.004(7)
C03T 0.065(9) 0.062(9) 0.081(10) 0.005(8) 0.007(8) 0.002(7)
C036 0.066(9) 0.070(10) 0.080(10) 0.004(8) 0.005(8) 0.009(8)
C03G 0.073(10) 0.075(10) 0.088(10) 0.001(8) 0.013(8) -0.004(8)
C00Z 0.041(7) 0.039(7) 0.052(7) -0.002(6) -0.001(6) 0.007(6)
C02C 0.065(9) 0.056(9) 0.071(9) 0.005(7) -0.004(7) 0.009(7)
C049 0.066(8) 0.053(8) 0.060(8) 0.005(7) 0.005(7) 0.012(7)
C045 0.073(9) 0.055(9) 0.074(9) 0.012(7) -0.009(8) 0.003(7)
C041 0.098(11) 0.078(11) 0.096(11) -0.006(9) 0.000(9) -0.008(8)
C024 0.071(9) 0.053(9) 0.067(9) 0.012(7) -0.008(7) 0.004(7)
C015 0.055(8) 0.058(8) 0.048(7) -0.002(7) 0.003(7) -0.004(7)
C012 0.057(8) 0.053(8) 0.044(7) 0.004(6) 0.005(6) -0.005(7)
C01V 0.057(8) 0.052(8) 0.064(8) 0.002(7) 0.000(7) -0.010(7)
C02D 0.059(8) 0.059(9) 0.053(8) 0.005(7) -0.007(7) -0.009(7)
C025 0.054(8) 0.059(9) 0.054(8) -0.001(7) -0.004(7) -0.006(7)
C01E 0.063(8) 0.052(8) 0.051(7) 0.012(7) 0.011(7) -0.009(7)
C019 0.057(8) 0.070(9) 0.064(9) -0.005(7) 0.008(7) -0.009(7)
C29 0.077(10) 0.084(11) 0.081(10) -0.012(8) -0.008(8) -0.001(8)
C65 0.094(11) 0.105(12) 0.088(11) -0.006(9) -0.006(9) -0.002(9)
C047 0.088(10) 0.089(11) 0.074(10) -0.006(8) -0.005(8) 0.007(8)
C02O 0.080(10) 0.081(10) 0.076(10) 0.004(8) 0.011(8) 0.003(8)
C01D 0.065(9) 0.071(10) 0.074(9) -0.001(8) -0.001(8) -0.012(7)
C01A 0.065(8) 0.048(8) 0.053(8) -0.001(7) 0.000(7) 0.006(7)
C01S 0.058(8) 0.059(9) 0.059(8) -0.006(7) -0.005(7) 0.006(7)
C02Q 0.082(10) 0.075(10) 0.074(10) -0.012(8) -0.012(8) 0.007(8)
C02H 0.057(8) 0.057(9) 0.081(9) 0.001(8) -0.011(7) 0.004(7)
C03K 0.066(9) 0.058(9) 0.077(9) -0.005(8) 0.003(8) -0.002(7)
C01B 0.055(8) 0.055(8) 0.058(8) 0.001(7) -0.005(7) -0.001(7)
C01J 0.062(8) 0.059(9) 0.063(8) -0.008(7) -0.006(7) 0.008(7)
C03H 0.064(9) 0.064(9) 0.066(9) -0.004(7) -0.007(7) -0.004(7)
C03N 0.071(9) 0.071(10) 0.085(10) 0.002(8) -0.014(8) -0.005(8)
C02K 0.056(8) 0.053(8) 0.065(8) 0.002(7) 0.008(7) -0.001(7)
C016 0.051(8) 0.053(8) 0.069(9) -0.007(7) -0.001(7) 0.001(7)
C00Y 0.053(8) 0.050(8) 0.058(8) -0.002(7) 0.004(7) 0.001(6)
C01O 0.067(9) 0.081(10) 0.065(9) -0.003(8) 0.002(8) -0.002(8)
C01F 0.059(8) 0.055(8) 0.059(8) 0.001(7) 0.003(7) -0.014(7)
C01N 0.057(8) 0.059(9) 0.063(8) 0.005(7) 0.010(7) -0.002(7)
C02L 0.067(9) 0.066(10) 0.083(10) -0.005(8) 0.016(8) 0.006(7)
C02Z 0.077(9) 0.065(10) 0.078(10) 0.000(8) 0.009(8) -0.002(8)
C01Y 0.065(8) 0.059(9) 0.062(8) 0.003(7) 0.018(7) -0.005(7)
C01R 0.053(8) 0.052(8) 0.047(7) -0.002(6) -0.001(6) 0.003(6)
C01I 0.058(8) 0.044(8) 0.047(7) 0.012(6) -0.003(6) -0.007(6)
C02B 0.061(8) 0.047(8) 0.040(7) 0.006(6) -0.004(6) -0.005(6)
C01T 0.074(9) 0.069(9) 0.061(9) 0.011(7) -0.008(7) 0.004(8)
C031 0.080(10) 0.076(10) 0.079(10) 0.005(8) 0.003(8) 0.003(8)
C01L 0.062(8) 0.058(9) 0.064(8) 0.007(7) -0.005(7) 0.002(7)
C01U 0.066(8) 0.055(8) 0.045(7) -0.005(6) 0.001(7) -0.002(7)
C010 0.056(7) 0.041(7) 0.042(7) 0.026(6) 0.001(6) -0.006(6)
C02U 0.068(9) 0.068(9) 0.063(9) -0.009(7) 0.009(7) -0.003(7)
C030 0.080(9) 0.072(9) 0.050(8) -0.003(7) 0.009(7) -0.006(8)
C02W 0.087(10) 0.078(10) 0.069(9) -0.005(8) 0.006(8) 0.000(8)
C02N 0.070(9) 0.061(9) 0.059(8) 0.002(7) 0.005(7) -0.003(7)
C020 0.065(8) 0.056(9) 0.066(9) 0.014(7) -0.003(7) 0.005(7)
C02Y 0.060(8) 0.049(8) 0.050(7) 0.001(6) -0.003(7) -0.004(7)
C011 0.056(8) 0.044(8) 0.062(8) -0.001(7) 0.004(7) 0.002(6)
C00V 0.046(7) 0.036(7) 0.038(6) 0.010(5) -0.006(6) 0.009(6)
C00X 0.050(7) 0.048(8) 0.047(7) -0.007(6) 0.006(6) -0.004(6)
C00U 0.056(8) 0.044(8) 0.041(7) 0.010(6) -0.001(6) 0.002(6)
C023 0.061(8) 0.061(9) 0.050(8) 0.002(7) 0.013(7) -0.001(7)
C028 0.076(9) 0.063(9) 0.075(9) -0.007(8) 0.003(8) 0.003(8)
C037 0.081(10) 0.070(10) 0.083(10) -0.013(8) 0.010(8) 0.010(8)
C032 0.085(11) 0.099(12) 0.091(11) -0.007(9) 0.012(9) 0.007(9)
C046 0.087(11) 0.088(11) 0.094(11) 0.006(9) 0.014(9) 0.002(8)
C043 0.075(10) 0.077(10) 0.075(10) -0.001(8) -0.004(8) 0.006(8)
C026 0.071(9) 0.072(9) 0.058(8) 0.009(7) -0.003(7) -0.003(8)
C039 0.077(9) 0.076(10) 0.061(9) 0.021(8) 0.006(8) -0.002(8)
C03M 0.075(9) 0.069(9) 0.057(8) 0.016(7) -0.012(7) -0.011(8)
C03D 0.065(9) 0.066(9) 0.067(9) 0.005(7) 0.000(7) 0.007(7)
C013 0.054(8) 0.058(9) 0.057(8) 0.003(7) -0.010(7) -0.003(7)
C018 0.052(8) 0.058(8) 0.051(8) 0.004(7) 0.000(7) 0.004(7)
C027 0.057(8) 0.059(9) 0.048(7) 0.002(7) 0.003(7) -0.008(7)
C03R 0.067(9) 0.072(10) 0.076(9) -0.005(8) 0.014(8) 0.000(8)
C03C 0.076(9) 0.066(10) 0.080(10) -0.001(8) 0.003(8) -0.010(8)
C033 0.061(8) 0.058(9) 0.072(9) 0.006(7) -0.010(7) -0.005(7)
C03A 0.065(9) 0.063(9) 0.062(8) -0.009(7) -0.007(7) 0.002(7)
C02A 0.063(8) 0.057(9) 0.063(8) -0.004(7) 0.007(7) 0.001(7)
C029 0.059(8) 0.052(8) 0.049(7) 0.008(6) -0.004(7) 0.011(7)
C044 0.067(9) 0.077(10) 0.065(9) -0.007(8) 0.000(8) 0.003(8)
C19 0.095(11) 0.090(11) 0.091(11) -0.011(9) 0.009(9) 0.002(9)
C02J 0.082(10) 0.084(11) 0.076(10) -0.010(8) 0.009(8) 0.005(8)
C035 0.095(11) 0.105(12) 0.093(12) -0.013(9) 0.002(9) 0.017(9)
C03V 0.116(14) 0.120(14) 0.111(14) -0.007(9) 0.008(9) 0.005(9)
C02E 0.069(9) 0.071(10) 0.077(9) -0.007(8) 0.003(8) -0.001(8)
C01X 0.051(7) 0.053(8) 0.044(7) -0.008(6) 0.000(6) 0.003(6)
C034 0.065(9) 0.066(9) 0.062(8) 0.006(7) 0.018(7) 0.000(7)
C02X 0.094(11) 0.084(11) 0.085(11) 0.006(8) 0.006(9) 0.000(8)
C02M 0.084(10) 0.059(9) 0.067(9) 0.001(7) -0.002(8) -0.003(8)
C03E 0.076(10) 0.073(10) 0.080(10) 0.006(8) 0.008(8) 0.007(8)
C13 0.086(10) 0.079(10) 0.077(10) 0.005(8) 0.011(8) -0.002(8)
N02F 0.105(11) 0.117(12) 0.105(11) 0.008(9) 0.008(9) 0.003(9)
C1AA 0.112(13) 0.112(13) 0.097(13) 0.008(9) -0.003(9) -0.008(9)
C15 0.079(10) 0.081(10) 0.071(10) 0.007(8) -0.007(8) 0.006(8)
C3AA 0.119(14) 0.131(15) 0.123(15) 0.011(10) 0.007(9) 0.003(9)
C9 0.069(9) 0.077(10) 0.064(9) 0.008(8) -0.010(8) 0.011(8)
C02P 0.083(10) 0.073(10) 0.060(9) -0.013(8) 0.000(8) -0.002(8)
C02I 0.067(9) 0.077(9) 0.046(8) -0.012(7) -0.005(7) 0.002(7)
C01W 0.065(8) 0.061(9) 0.046(7) -0.013(7) -0.007(7) -0.003(7)
C01G 0.062(8) 0.054(8) 0.043(7) -0.005(6) -0.004(7) 0.000(7)
C03J 0.070(9) 0.064(9) 0.066(9) -0.004(7) -0.004(7) -0.001(7)
C03B 0.093(10) 0.074(10) 0.052(8) -0.012(7) 0.001(8) 0.008(8)
C02S 0.065(9) 0.076(10) 0.075(9) -0.005(8) 0.014(8) 0.007(8)
C20 0.077(10) 0.086(11) 0.079(10) 0.009(8) 0.010(8) -0.002(8)
C6 0.084(11) 0.089(11) 0.102(11) 0.016(9) 0.013(9) -0.002(8)
C03Y 0.069(9) 0.069(10) 0.081(10) 0.012(8) 0.019(8) -0.003(8)
C017 0.056(8) 0.056(8) 0.053(8) 0.005(7) 0.006(7) 0.005(7)
C021 0.062(8) 0.063(9) 0.057(8) 0.007(7) 0.010(7) -0.004(7)
C03U 0.087(10) 0.093(11) 0.081(10) 0.015(8) 0.011(8) -0.007(8)
C014 0.041(7) 0.047(8) 0.038(6) 0.022(6) -0.001(6) -0.001(6)
C01C 0.047(7) 0.046(8) 0.044(7) 0.002(6) -0.011(6) 0.000(6)
N4 0.086(9) 0.077(9) 0.069(8) 0.003(7) 0.021(7) -0.012(7)
C038 0.079(10) 0.083(10) 0.075(10) -0.005(8) 0.016(8) -0.001(8)
C03S 0.079(10) 0.083(10) 0.072(10) 0.003(8) 0.004(8) -0.001(8)
C67 0.106(5) 0.108(6) 0.104(5) 0.003(5) 0.014(5) -0.004(5)
C34 0.103(5) 0.106(6) 0.104(5) 0.002(5) 0.015(5) -0.005(5)
C49 0.104(5) 0.107(6) 0.105(5) 0.000(5) 0.015(5) -0.003(5)
N0AA 0.103(5) 0.106(5) 0.101(5) -0.001(4) 0.017(4) -0.005(4)
C03Z 0.101(5) 0.105(5) 0.098(5) 0.000(5) 0.018(5) -0.006(4)
C41 0.101(5) 0.105(5) 0.099(5) 0.000(5) 0.017(4) -0.007(4)
C0AA 0.089(5) 0.082(5) 0.067(5) -0.003(5) 0.003(5) 0.000(5)
C40 0.094(5) 0.085(5) 0.071(5) -0.003(5) 0.006(5) 0.000(5)
C16 0.092(5) 0.083(5) 0.068(5) -0.004(5) 0.002(5) 0.002(5)
C17 0.088(5) 0.078(5) 0.063(4) -0.002(4) 0.001(4) 0.000(4)
C03O 0.089(5) 0.079(5) 0.064(4) -0.002(4) 0.002(4) 0.000(4)
N24 0.092(5) 0.083(5) 0.069(4) -0.002(4) 0.001(4) 0.000(4)
N25 0.064(5) 0.070(5) 0.072(5) -0.001(4) 0.004(4) -0.002(4)
C2AA 0.068(5) 0.071(5) 0.076(5) -0.001(5) 0.003(5) -0.001(5)
C03P 0.063(5) 0.070(5) 0.076(5) -0.001(5) 0.003(5) -0.003(5)
C187 0.066(5) 0.071(5) 0.075(5) -0.002(5) 0.005(5) -0.001(5)
C01Z 0.058(5) 0.064(5) 0.067(5) -0.001(4) 0.008(4) -0.001(4)
C4AA 0.066(9) 0.067(9) 0.074(9) 0.000(8) 0.010(8) 0.003(7)

loop_
_atom_type_symbol
_atom_type_description
_atom_type_scat_dispersion_real
_atom_type_scat_dispersion_imag
_atom_type_scat_source
C C 0.0181 0.0091 'International Tables Vol C Tables 4.2.6.8 and 6.1.1.4'
H H 0.0000 0.0000 'International Tables Vol C Tables 4.2.6.8 and 6.1.1.4'
Ag Ag 0.1306 4.2820 'International Tables Vol C Tables 4.2.6.8 and 6.1.1.4'
Au Au -4.4197 7.2980 'International Tables Vol C Tables 4.2.6.8 and 6.1.1.4'
Cl Cl 0.3639 0.7018 'International Tables Vol C Tables 4.2.6.8 and 6.1.1.4'
N N 0.0311 0.0180 'International Tables Vol C Tables 4.2.6.8 and 6.1.1.4'
O O 0.0492 0.0322 'International Tables Vol C Tables 4.2.6.8 and 6.1.1.4'
P P 0.2955 0.4335 'International Tables Vol C Tables 4.2.6.8 and 6.1.1.4'
S S 0.3331 0.5567 'International Tables Vol C Tables 4.2.6.8 and 6.1.1.4'

loop_
_geom_angle_atom_site_label_1
_geom_angle_atom_site_label_2
_geom_angle_atom_site_label_3
_geom_angle
_geom_angle_site_symmetry_1
_geom_angle_site_symmetry_3
_geom_angle_publ_flag
Au02 Au01 Au03 63.61(2) . . ?
Au02 Au01 Au06 117.45(3) . . ?
Au02 Au01 Au07 178.47(3) . . ?
Au02 Au01 Au08 117.27(3) . . ?
Au02 Au01 Au09 64.17(3) . . ?
Au02 Au01 Au0A 64.16(3) . . ?
Au02 Au01 Au0B 113.88(3) . . ?
Au02 Au01 Au0C 117.15(3) . . ?
Au02 Au01 Ag0D 61.96(3) . . ?
Au03 Au01 Au07 116.87(3) . . ?
Au03 Au01 Au08 62.51(3) . . ?
Au03 Au01 Au09 63.77(3) . . ?
Au03 Au01 Au0A 116.52(3) . . ?
Au03 Au01 Au0B 117.43(4) . . ?
Au03 Au01 Au0C 177.70(4) . . ?
Au03 Au01 Ag0D 64.54(3) . . ?
Au04 Au01 Au02 115.26(3) . . ?
Au04 Au01 Au03 64.37(3) . . ?
Au04 Au01 Au05 115.49(3) . . ?
Au04 Au01 Au06 117.48(3) . . ?
Au04 Au01 Au07 64.20(3) . . ?
Au04 Au01 Au08 64.64(3) . . ?
Au04 Au01 Au09 119.30(3) . . ?
Au04 Au01 Au0A 177.77(3) . . ?
Au04 Au01 Au0B 63.10(3) . . ?
Au04 Au01 Au0C 116.40(4) . . ?
Au04 Au01 Ag0D 62.52(3) . . ?
Au05 Au01 Au02 63.30(3) . . ?
Au05 Au01 Au03 118.14(3) . . ?
Au05 Au01 Au06 116.65(3) . . ?
Au05 Au01 Au07 115.49(3) . . ?
Au05 Au01 Au08 179.35(4) . . ?
Au05 Au01 Au09 115.38(3) . . ?
Au05 Au01 Au0A 62.28(3) . . ?
Au05 Au01 Au0B 61.90(3) . . ?
Au05 Au01 Au0C 63.72(3) . . ?
Au05 Au01 Ag0D 63.98(3) . . ?
Au06 Au01 Au03 114.47(3) . . ?
Au06 Au01 Au07 63.82(3) . . ?
Au06 Au01 Au08 62.88(3) . . ?
Au06 Au01 Au09 62.13(3) . . ?
Au06 Au01 Au0A 64.25(3) . . ?
Au06 Au01 Au0B 118.39(4) . . ?
Au06 Au01 Au0C 63.23(3) . . ?
Au06 Au01 Ag0D 178.97(4) . . ?
Au07 Au01 Au08 63.94(3) . . ?
Au07 Au01 Au0A 116.33(3) . . ?
Au07 Au01 Au0B 64.60(3) . . ?
Au07 Au01 Au0C 62.43(3) . . ?
Au07 Au01 Ag0D 116.79(4) . . ?
Au08 Au01 Au0A 117.59(3) . . ?
Au08 Au01 Au0B 117.84(4) . . ?
Au08 Au01 Ag0D 116.51(4) . . ?
Au09 Au01 Au07 117.36(3) . . ?
Au09 Au01 Au08 64.88(3) . . ?
Au09 Au01 Au0A 62.59(3) . . ?
Au09 Au01 Au0B 177.26(4) . . ?
Au09 Au01 Au0C 114.38(4) . . ?
Au09 Au01 Ag0D 116.90(4) . . ?
Au0A Au01 Ag0D 115.78(4) . . ?
Au0B Au01 Au0A 114.99(3) . . ?
Au0B Au01 Ag0D 62.59(4) . . ?
Au0C Au01 Au08 115.63(4) . . ?
Au0C Au01 Au0A 62.80(3) . . ?
Au0C Au01 Au0B 64.47(3) . . ?
Au0C Au01 Ag0D 117.76(4) . . ?
Au01 Au02 Au03 58.42(2) . . ?
Au01 Au02 Au05 58.30(2) . . ?
Au01 Au02 Au09 58.29(3) . . ?
Au01 Au02 Au0A 58.84(3) . . ?
Au01 Au02 Ag0D 60.14(3) . . ?
Au03 Au02 Au09 60.11(3) . . ?
Au03 Au02 Au0A 107.94(3) . . ?
Au05 Au02 Au03 109.43(3) . . ?
Au05 Au02 Au09 106.60(3) . . ?
Au05 Au02 Au0A 58.96(3) . . ?
Au09 Au02 Au0A 59.00(3) . . ?
Ag0D Au02 Au03 62.15(3) . . ?
Ag0D Au02 Au05 61.67(3) . . ?
Ag0D Au02 Au09 110.41(4) . . ?
Ag0D Au02 Au0A 109.89(4) . . ?
P00E Au02 Au01 176.67(11) . . ?
P00E Au02 Au03 124.78(11) . . ?
P00E Au02 Au05 119.47(11) . . ?
P00E Au02 Au09 121.79(11) . . ?
P00E Au02 Au0A 118.05(12) . . ?
P00E Au02 Ag0D 121.58(12) . . ?
Au01 Au03 Au02 57.96(2) . . ?
Au01 Au03 Au04 57.24(2) . . ?
Au01 Au03 Au08 59.11(2) . . ?
Au01 Au03 Au09 58.26(3) . . ?
Au01 Au03 Ag0D 58.56(3) . . ?
Au02 Au03 Au04 105.03(3) . . ?
Au02 Au03 Au09 60.41(3) . . ?
Au02 Au03 Ag0D 58.25(3) . . ?
Au04 Au03 Ag0D 58.33(3) . . ?
Au08 Au03 Au02 109.57(3) . . ?
Au08 Au03 Au04 61.04(3) . . ?
Au08 Au03 Au09 61.81(3) . . ?
Au08 Au03 Ag0D 108.76(4) . . ?
Au09 Au03 Au04 108.49(3) . . ?
Au09 Au03 Ag0D 107.53(4) . . ?
P00G Au03 Au01 174.68(13) . . ?
P00G Au03 Au02 126.58(13) . . ?
P00G Au03 Au04 120.84(13) . . ?
P00G Au03 Au08 115.57(13) . . ?
P00G Au03 Au09 120.39(12) . . ?
P00G Au03 Ag0D 125.49(13) . . ?
Au01 Au04 Au03 58.39(2) . . ?
Au01 Au04 Au07 58.70(3) . . ?
Au01 Au04 Au08 58.61(3) . . ?
Au01 Au04 Au0B 59.43(3) . . ?
Au01 Au04 Ag0D 60.21(3) . . ?
Au03 Au04 Au07 107.56(3) . . ?
Au03 Au04 Au08 58.70(3) . . ?
Au07 Au04 Au08 60.17(3) . . ?
Au0B Au04 Au03 109.40(3) . . ?
Au0B Au04 Au07 61.52(3) . . ?
Au0B Au04 Au08 109.74(3) . . ?
Ag0D Au04 Au03 61.76(3) . . ?
Ag0D Au04 Au07 110.29(4) . . ?
Ag0D Au04 Au08 109.65(4) . . ?
Ag0D Au04 Au0B 60.64(4) . . ?
P00I Au04 Au01 177.31(13) . . ?
P00I Au04 Au03 120.32(13) . . ?
P00I Au04 Au07 123.75(13) . . ?
P00I Au04 Au08 123.18(13) . . ?
P00I Au04 Au0B 120.18(13) . . ?
P00I Au04 Ag0D 117.15(13) . . ?
Au01 Au05 Au02 58.40(2) . . ?
Au01 Au05 Au0A 59.87(3) . . ?
Au01 Au05 Au0B 59.74(3) . . ?
Au01 Au05 Au0C 58.66(3) . . ?
Au01 Au05 Ag0D 59.13(3) . . ?
Au02 Au05 Au0C 108.81(3) . . ?
Au02 Au05 Ag0D 58.84(3) . . ?
Au0A Au05 Au02 61.68(3) . . ?
Au0A Au05 Au0C 60.34(3) . . ?
Au0A Au05 Ag0D 109.80(4) . . ?
Au0B Au05 Au02 108.14(3) . . ?
Au0B Au05 Au0A 111.14(4) . . ?
Au0B Au05 Au0C 62.00(4) . . ?
Au0B Au05 Ag0D 60.28(4) . . ?
Au0C Au05 Ag0D 109.50(4) . . ?
P00H Au05 Au01 176.87(13) . . ?
P00H Au05 Au02 122.68(13) . . ?
P00H Au05 Au0A 117.64(13) . . ?
P00H Au05 Au0B 121.15(13) . . ?
P00H Au05 Au0C 118.72(12) . . ?
P00H Au05 Ag0D 124.00(13) . . ?
Au01 Au06 Au07 58.53(3) . . ?
Au01 Au06 Au08 59.15(3) . . ?
Au01 Au06 Au09 59.32(3) . . ?
Au01 Au06 Au0A 58.79(3) . . ?
Au01 Au06 Au0C 58.85(3) . . ?
Au07 Au06 Au0A 107.62(3) . . ?
Au08 Au06 Au07 60.92(3) . . ?
Au08 Au06 Au0A 109.87(3) . . ?
Au08 Au06 Au0C 108.95(4) . . ?
Au09 Au06 Au07 110.44(3) . . ?
Au09 Au06 Au08 62.61(3) . . ?
Au09 Au06 Au0A 59.86(3) . . ?
Au09 Au06 Au0C 108.51(4) . . ?
Au0C Au06 Au07 59.30(3) . . ?
Au0C Au06 Au0A 59.61(3) . . ?
P00M Au06 Au01 179.74(15) . . ?
P00M Au06 Au07 121.72(14) . . ?
P00M Au06 Au08 120.97(13) . . ?
P00M Au06 Au09 120.50(13) . . ?
P00M Au06 Au0A 120.98(14) . . ?
P00M Au06 Au0C 121.18(13) . . ?
Au01 Au07 Au04 57.11(2) . . ?
Au01 Au07 Au06 57.65(2) . . ?
Au01 Au07 Au08 58.17(2) . . ?
Au01 Au07 Au0B 57.87(3) . . ?
Au01 Au07 Au0C 58.80(3) . . ?
Au04 Au07 Au08 60.29(3) . . ?
Au04 Au07 Au0B 58.59(3) . . ?
Au06 Au07 Au04 106.45(3) . . ?
Au06 Au07 Au08 58.97(3) . . ?
Au06 Au07 Au0B 107.58(3) . . ?
Au08 Au07 Au0B 107.49(3) . . ?
Au0C Au07 Au04 107.47(3) . . ?
Au0C Au07 Au06 59.94(3) . . ?
Au0C Au07 Au08 107.89(3) . . ?
Au0C Au07 Au0B 60.94(3) . . ?
P00J Au07 Au01 174.14(13) . . ?
P00J Au07 Au04 127.88(14) . . ?
P00J Au07 Au06 119.88(14) . . ?
P00J Au07 Au08 126.07(13) . . ?
P00J Au07 Au0B 120.78(13) . . ?
P00J Au07 Au0C 115.36(13) . . ?
Au01 Au08 Au03 58.38(3) . . ?
Au01 Au08 Au04 56.76(2) . . ?
Au01 Au08 Au06 57.97(3) . . ?
Au01 Au08 Au07 57.89(2) . . ?
Au01 Au08 Au09 57.35(3) . . ?
Au03 Au08 Au04 60.26(3) . . ?
Au03 Au08 Au06 107.04(3) . . ?
Au03 Au08 Au07 108.30(3) . . ?
Au03 Au08 Au09 59.84(3) . . ?
Au04 Au08 Au09 106.38(3) . . ?
Au06 Au08 Au04 106.76(3) . . ?
Au06 Au08 Au07 60.12(3) . . ?
Au06 Au08 Au09 58.08(3) . . ?
Au07 Au08 Au04 59.54(3) . . ?
Au07 Au08 Au09 106.25(3) . . ?
S00K Au08 Au01 173.73(14) . . ?
S00K Au08 Au03 121.75(14) . . ?
S00K Au08 Au04 117.33(14) . . ?
S00K Au08 Au06 125.44(14) . . ?
S00K Au08 Au07 118.13(13) . . ?
S00K Au08 Au09 128.70(13) . . ?
Au01 Au09 Au02 57.54(3) . . ?
Au01 Au09 Au03 57.97(3) . . ?
Au01 Au09 Au06 58.55(3) . . ?
Au01 Au09 Au08 57.77(3) . . ?
Au01 Au09 Au0A 59.27(3) . . ?
Au02 Au09 Au08 106.08(3) . . ?
Au03 Au09 Au02 59.48(3) . . ?
Au03 Au09 Au08 58.35(3) . . ?
Au06 Au09 Au02 108.75(3) . . ?
Au06 Au09 Au03 106.83(3) . . ?
Au06 Au09 Au08 59.31(3) . . ?
Au06 Au09 Au0A 61.87(3) . . ?
Au0A Au09 Au02 60.80(3) . . ?
Au0A Au09 Au03 108.89(4) . . ?
Au0A Au09 Au08 108.86(4) . . ?
S00F Au09 Au01 178.32(13) . . ?
S00F Au09 Au02 121.42(13) . . ?
S00F Au09 Au03 120.45(12) . . ?
S00F Au09 Au06 123.03(13) . . ?
S00F Au09 Au08 122.21(13) . . ?
S00F Au09 Au0A 121.68(12) . . ?
Au01 Au0A Au02 57.00(3) . . ?
Au01 Au0A Au05 57.85(3) . . ?
Au01 Au0A Au06 56.96(3) . . ?
Au01 Au0A Au09 58.14(3) . . ?
Au01 Au0A Au0C 58.13(3) . . ?
Au02 Au0A Au06 105.49(3) . . ?
Au05 Au0A Au02 59.37(3) . . ?
Au05 Au0A Au06 106.79(3) . . ?
Au05 Au0A Au09 107.89(4) . . ?
Au05 Au0A Au0C 60.58(3) . . ?
Au09 Au0A Au02 60.20(3) . . ?
Au09 Au0A Au06 58.27(3) . . ?
Au09 Au0A Au0C 106.90(4) . . ?
Au0C Au0A Au02 107.20(4) . . ?
Au0C Au0A Au06 59.22(3) . . ?
S00N Au0A Au01 174.17(15) . . ?
S00N Au0A Au02 117.18(15) . . ?
S00N Au0A Au05 120.35(14) . . ?
S00N Au0A Au06 127.53(14) . . ?
S00N Au0A Au09 119.82(14) . . ?
S00N Au0A Au0C 126.68(15) . . ?
Au01 Au0B Au04 57.47(3) . . ?
Au01 Au0B Au05 58.36(3) . . ?
Au01 Au0B Au07 57.54(3) . . ?
Au01 Au0B Au0C 57.62(3) . . ?
Au01 Au0B Ag0D 59.17(3) . . ?
Au04 Au0B Au07 59.89(3) . . ?
Au04 Au0B Au0C 106.14(4) . . ?
Au04 Au0B Ag0D 59.53(3) . . ?
Au05 Au0B Au04 107.76(4) . . ?
Au05 Au0B Au07 106.77(4) . . ?
Au05 Au0B Au0C 60.16(3) . . ?
Au05 Au0B Ag0D 61.57(3) . . ?
Au0C Au0B Au07 57.97(3) . . ?
Ag0D Au0B Au07 108.10(4) . . ?
Ag0D Au0B Au0C 109.08(4) . . ?
S00P Au0B Au01 174.4(2) . . ?
S00P Au0B Au04 127.9(2) . . ?
S00P Au0B Au05 118.0(2) . . ?
S00P Au0B Au07 122.44(19) . . ?
S00P Au0B Au0C 117.1(2) . . ?
S00P Au0B Ag0D 123.89(19) . . ?
Au01 Au0C Au05 57.62(3) . . ?
Au01 Au0C Au06 57.92(3) . . ?
Au01 Au0C Au07 58.76(3) . . ?
Au01 Au0C Au0A 59.07(3) . . ?
Au01 Au0C Au0B 57.91(3) . . ?
Au05 Au0C Au0B 57.84(3) . . ?
Au06 Au0C Au05 107.14(3) . . ?
Au06 Au0C Au0A 61.17(3) . . ?
Au06 Au0C Au0B 108.33(4) . . ?
Au07 Au0C Au05 107.42(4) . . ?
Au07 Au0C Au06 60.76(3) . . ?
Au07 Au0C Au0A 110.04(4) . . ?
Au07 Au0C Au0B 61.09(3) . . ?
Au0A Au0C Au05 59.07(3) . . ?
Au0A Au0C Au0B 106.72(4) . . ?
S00L Au0C Au01 169.74(16) . . ?
S00L Au0C Au05 131.25(15) . . ?
S00L Au0C Au06 111.90(16) . . ?
S00L Au0C Au07 116.54(16) . . ?
S00L Au0C Au0A 118.77(16) . . ?
S00L Au0C Au0B 129.51(16) . . ?
Au01 Ag0D Au02 57.91(3) . . ?
Au01 Ag0D Au03 56.90(3) . . ?
Au01 Ag0D Au04 57.28(3) . . ?
Au01 Ag0D Au05 56.89(3) . . ?
Au01 Ag0D Au0B 58.23(3) . . ?
Au02 Ag0D Au03 59.60(3) . . ?
Au02 Ag0D Au04 107.38(4) . . ?
Au02 Ag0D Au05 59.49(3) . . ?
Au02 Ag0D Au0B 106.94(5) . . ?
Au04 Ag0D Au03 59.91(3) . . ?
Au04 Ag0D Au05 105.32(4) . . ?
Au04 Ag0D Au0B 59.83(3) . . ?
Au05 Ag0D Au03 105.82(4) . . ?
Au0B Ag0D Au03 107.32(4) . . ?
Au0B Ag0D Au05 58.15(4) . . ?
Cl00 Ag0D Au01 178.24(14) . . ?
Cl00 Ag0D Au02 123.22(17) . . ?
Cl00 Ag0D Au03 122.16(15) . . ?
Cl00 Ag0D Au04 121.02(15) . . ?
Cl00 Ag0D Au05 124.74(14) . . ?
Cl00 Ag0D Au0B 121.67(17) . . ?
C00T P00E Au02 113.3(4) . . ?
C00T P00E C00W 106.6(6) . . ?
C00T P00E C00V 102.1(6) . . ?
C00W P00E Au02 112.7(5) . . ?
C00W P00E C00V 103.1(6) . . ?
C00V P00E Au02 117.7(4) . . ?
C4AA S00F Au09 107.7(7) . . ?
C01A P00G Au03 115.5(5) . . ?
C01A P00G C018 103.8(7) . . ?
C018 P00G Au03 112.9(5) . . ?
C029 P00G Au03 112.5(5) . . ?
C029 P00G C01A 106.7(7) . . ?
C029 P00G C018 104.5(7) . . ?
C015 P00H Au05 116.5(4) . . ?
C015 P00H C01I 105.4(6) . . ?
C01I P00H Au05 111.9(4) . . ?
C010 P00H Au05 110.1(5) . . ?
C010 P00H C015 105.1(6) . . ?
C010 P00H C01I 107.2(6) . . ?
C00Z P00I Au04 112.2(5) . . ?
C016 P00I Au04 118.8(5) . . ?
C016 P00I C00Z 104.5(7) . . ?
C017 P00I Au04 112.2(5) . . ?
C017 P00I C00Z 105.6(7) . . ?
C017 P00I C016 102.4(7) . . ?
C023 P00J Au07 110.2(5) . . ?
C01X P00J Au07 116.4(5) . . ?
C01X P00J C023 105.2(7) . . ?
C01X P00J C01G 103.7(7) . . ?
C01G P00J Au07 114.1(5) . . ?
C01G P00J C023 106.4(7) . . ?
C01C S00K Au08 109.2(4) . . ?
C03O S00L Au0C 106.7(6) . . ?
C019 P00M Au06 114.4(5) . . ?
C019 P00M C01F 104.2(7) . . ?
C019 P00M C027 104.0(7) . . ?
C01F P00M Au06 111.4(5) . . ?
C027 P00M Au06 117.7(5) . . ?
C027 P00M C01F 103.7(7) . . ?
C13 S00N Au0A 106.8(6) . . ?
C03Z S00P Au0B 107.4(8) . . ?
C013 O00Q C00Y 117.9(12) . . ?
C01R O00R C00X 117.3(12) . . ?
C01W O00S C02A 116.5(12) . . ?
C01Q C00T P00E 121.4(7) . . ?
C01Q C00T C01H 120.0 . . ?
C01H C00T P00E 118.5(6) . . ?
C03F C01Q C00T 120.0 . . ?
C02V C03F C01Q 120.0 . . ?
C03F C02V C01K 120.0 . . ?
C01H C01K C02V 120.0 . . ?
C01K C01H C00T 120.0 . . ?
C00W C02G C03G 120.0 . . ?
C02G C00W P00E 118.6(7) . . ?
C01P C00W P00E 121.3(7) . . ?
C01P C00W C02G 120.0 . . ?
C03T C01P C00W 120.0 . . ?
C01P C03T C036 120.0 . . ?
C03T C036 C03G 120.0 . . ?
C036 C03G C02G 120.0 . . ?
C02C C00Z P00I 120.5(7) . . ?
C02C C00Z C024 120.0 . . ?
C024 C00Z P00I 119.5(7) . . ?
C049 C02C C00Z 120.0 . . ?
C045 C049 C02C 120.0 . . ?
C049 C045 C041 120.0 . . ?
C024 C041 C045 120.0 . . ?
C041 C024 C00Z 120.0 . . ?
C012 C015 P00H 119.6(7) . . ?
C012 C015 C01E 120.0 . . ?
C01E C015 P00H 120.4(7) . . ?
C015 C012 C01V 120.0 . . ?
C02D C01V C012 120.0 . . ?
C01V C02D C025 120.0 . . ?
C01E C025 C02D 120.0 . . ?
C025 C01E C015 120.0 . . ?
C29 C019 P00M 122.8(9) . . ?
C29 C019 C01D 120.0 . . ?
C01D C019 P00M 116.7(9) . . ?
C65 C29 C019 120.0 . . ?
C29 C65 C047 120.0 . . ?
C65 C047 C02O 120.0 . . ?
C01D C02O C047 120.0 . . ?
C02O C01D C019 120.0 . . ?
C01S C01A P00G 122.6(7) . . ?
C01S C01A C01B 120.0 . . ?
C01B C01A P00G 117.4(7) . . ?
C02Q C01S C01A 120.0 . . ?
C01S C02Q C02H 120.0 . . ?
C03K C02H C02Q 120.0 . . ?
C02H C03K C01B 120.0 . . ?
C03K C01B C01A 120.0 . . ?
C03H C01J C00Y 120.0 . . ?
C01J C03H C03N 120.0 . . ?
C02K C03N C03H 120.0 . . ?
C03N C02K C016 120.0 . . ?
C02K C016 P00I 122.4(8) . . ?
C00Y C016 P00I 116.9(8) . . ?
C00Y C016 C02K 120.0 . . ?
O00Q C00Y C01J 124.3(10) . . ?
O00Q C00Y C016 115.6(10) . . ?
C016 C00Y C01J 120.0 . . ?
C01F C01O C01Y 120.0 . . ?
C01O C01F P00M 117.9(7) . . ?
C01O C01F C01N 120.0 . . ?
C01N C01F P00M 122.0(7) . . ?
C02L C01N C01F 120.0 . . ?
C01N C02L C02Z 120.0 . . ?
C02L C02Z C01Y 120.0 . . ?
C02Z C01Y C01O 120.0 . . ?
O00R C01R C01I 117.8(10) . . ?
O00R C01R C01L 122.1(10) . . ?
C01I C01R C01L 120.0 . . ?
C01R C01I P00H 118.9(7) . . ?
C02B C01I P00H 121.0(7) . . ?
C02B C01I C01R 120.0 . . ?
C01I C02B C01T 120.0 . . ?
C02B C01T C031 120.0 . . ?
C01L C031 C01T 120.0 . . ?
C031 C01L C01R 120.0 . . ?
C010 C01U C02N 120.0 . . ?
C01U C010 P00H 116.6(7) . . ?
C02U C010 P00H 123.3(7) . . ?
C02U C010 C01U 120.0 . . ?
C010 C02U C030 120.0 . . ?
C02W C030 C02U 120.0 . . ?
C02N C02W C030 120.0 . . ?
C02W C02N C01U 120.0 . . ?
C02Y C020 C00U 120.0 . . ?
C011 C02Y C020 120.0 . . ?
C02Y C011 C00V 120.0 . . ?
C011 C00V P00E 121.1(6) . . ?
C011 C00V C00X 120.0 . . ?
C00X C00V P00E 118.2(6) . . ?
C00V C00X O00R 116.0(9) . . ?
C00U C00X O00R 123.7(9) . . ?
C00U C00X C00V 120.0 . . ?
C00X C00U C020 120.0 . . ?
C028 C023 P00J 123.2(9) . . ?
C028 C023 C043 120.0 . . ?
C043 C023 P00J 116.8(9) . . ?
C037 C028 C023 120.0 . . ?
C028 C037 C032 120.0 . . ?
C046 C032 C037 120.0 . . ?
C032 C046 C043 120.0 . . ?
C046 C043 C023 120.0 . . ?
C039 C026 C018 120.0 . . ?
C03M C039 C026 120.0 . . ?
C03D C03M C039 120.0 . . ?
C013 C03D C03M 120.0 . . ?
O00Q C013 C03D 118.7(11) . . ?
O00Q C013 C018 121.3(11) . . ?
C03D C013 C018 120.0 . . ?
C026 C018 P00G 122.0(8) . . ?
C013 C018 P00G 118.0(8) . . ?
C013 C018 C026 120.0 . . ?
C03R C027 P00M 122.4(8) . . ?
C03R C027 C02A 120.0 . . ?
C02A C027 P00M 116.8(8) . . ?
C03C C03R C027 120.0 . . ?
C03R C03C C033 120.0 . . ?
C03A C033 C03C 120.0 . . ?
C033 C03A C02A 120.0 . . ?
C027 C02A O00S 116.3(10) . . ?
C03A C02A O00S 123.1(10) . . ?
C03A C02A C027 120.0 . . ?
C044 C029 P00G 125.2(10) . . ?
C044 C029 C03V 120.0 . . ?
C03V C029 P00G 114.8(10) . . ?
C029 C044 C19 120.0 . . ?
C044 C19 C02J 120.0 . . ?
C035 C02J C19 120.0 . . ?
C02J C035 C03V 120.0 . . ?
C035 C03V C029 120.0 . . ?
C01X C02E C03E 120.0 . . ?
C02E C01X P00J 121.5(8) . . ?
C02E C01X C034 120.0 . . ?
C034 C01X P00J 118.5(8) . . ?
C01X C034 C02X 120.0 . . ?
C02M C02X C034 120.0 . . ?
C02X C02M C03E 120.0 . . ?
C02M C03E C02E 120.0 . . ?
N02F C13 S00N 127.2(10) . . ?
N02F C13 C9 120.0 . . ?
C9 C13 S00N 112.8(10) . . ?
C13 N02F C1AA 120.0 . . ?
C15 C1AA N02F 120.0 . . ?
C1AA C15 C3AA 120.0 . . ?
C9 C3AA C15 120.0 . . ?
C3AA C9 C13 120.0 . . ?
C02I C02P C03B 120.0 . . ?
C01W C02I C02P 120.0 . . ?
C02I C01W O00S 120.1(10) . . ?
C02I C01W C01G 120.0 . . ?
C01G C01W O00S 119.5(10) . . ?
C01W C01G P00J 117.7(8) . . ?
C01W C01G C03J 120.0 . . ?
C03J C01G P00J 122.3(8) . . ?
C03B C03J C01G 120.0 . . ?
C03J C03B C02P 120.0 . . ?
C20 C02S C021 120.0 . . ?
C02S C20 C6 120.0 . . ?
C20 C6 C03Y 120.0 . . ?
C017 C03Y C6 120.0 . . ?
C03Y C017 P00I 117.5(8) . . ?
C03Y C017 C021 120.0 . . ?
C021 C017 P00I 122.4(8) . . ?
C017 C021 C02S 120.0 . . ?
C014 C03U C03S 120.0 . . ?
C01C C014 C03U 120.0 . . ?
C014 C01C S00K 112.9(7) . . ?
C014 C01C N4 120.0 . . ?
N4 C01C S00K 127.1(7) . . ?
C01C N4 C038 120.0 . . ?
C03S C038 N4 120.0 . . ?
C038 C03S C03U 120.0 . . ?
C34 C67 C41 120.0 . . ?
C67 C34 C49 120.0 . . ?
C34 C49 N0AA 120.0 . . ?
C03Z N0AA C49 120.0 . . ?
N0AA C03Z S00P 127.0(13) . . ?
C41 C03Z S00P 112.6(13) . . ?
C41 C03Z N0AA 120.0 . . ?
C03Z C41 C67 120.0 . . ?
C40 C0AA N24 120.0 . . ?
C0AA C40 C16 120.0 . . ?
C40 C16 C17 120.0 . . ?
C03O C17 C16 120.0 . . ?
C17 C03O S00L 113.3(9) . . ?
N24 C03O S00L 126.7(9) . . ?
N24 C03O C17 120.0 . . ?
C03O N24 C0AA 120.0 . . ?
C2AA N25 C4AA 117.2(19) . . ?
N25 C2AA C03P 129(2) . . ?
C187 C03P C2AA 114(2) . . ?
C03P C187 C01Z 121(2) . . ?
C4AA C01Z C187 123(2) . . ?
N25 C4AA S00F 128.4(12) . . ?
C01Z C4AA S00F 116.6(17) . . ?
C01Z C4AA N25 115.0(19) . . ?

loop_
_geom_bond_atom_site_label_1
_geom_bond_atom_site_label_2
_geom_bond_distance
_geom_bond_site_symmetry_2
_geom_bond_publ_flag
Au01 Au02 2.7339(9) . ?
Au01 Au03 2.7475(9) . ?
Au01 Au04 2.7130(10) . ?
Au01 Au05 2.7309(9) . ?
Au01 Au06 2.7343(10) . ?
Au01 Au07 2.7607(10) . ?
Au01 Au08 2.7690(10) . ?
Au01 Au09 2.7563(11) . ?
Au01 Au0A 2.7897(11) . ?
Au01 Au0B 2.7707(11) . ?
Au01 Au0C 2.7619(11) . ?
Au01 Ag0D 2.7985(13) . ?
Au02 Au03 2.8891(10) . ?
Au02 Au05 2.8677(10) . ?
Au02 Au09 2.9163(11) . ?
Au02 Au0A 2.9339(11) . ?
Au02 Ag0D 2.8481(14) . ?
Au02 P00E 2.280(4) . ?
Au03 Au04 2.9086(10) . ?
Au03 Au08 2.8624(11) . ?
Au03 Au09 2.9074(12) . ?
Au03 Ag0D 2.9614(13) . ?
Au03 P00G 2.292(4) . ?
Au04 Au07 2.9089(11) . ?
Au04 Au08 2.9311(11) . ?
Au04 Au0B 2.8696(12) . ?
Au04 Ag0D 2.8609(14) . ?
Au04 P00I 2.289(5) . ?
Au05 Au0A 2.8555(12) . ?
Au05 Au0B 2.8297(12) . ?
Au05 Au0C 2.8995(13) . ?
Au05 Ag0D 2.9297(14) . ?
Au05 P00H 2.278(4) . ?
Au06 Au07 2.9047(11) . ?
Au06 Au08 2.8706(11) . ?
Au06 Au09 2.8332(12) . ?
Au06 Au0A 2.9379(12) . ?
Au06 Au0C 2.8811(12) . ?
Au06 P00M 2.274(5) . ?
Au07 Au08 2.9277(11) . ?
Au07 Au0B 2.9555(12) . ?
Au07 Au0C 2.8622(13) . ?
Au07 P00J 2.305(5) . ?
Au08 Au09 2.9639(12) . ?
Au08 S00K 2.357(5) . ?
Au09 Au0A 2.8809(12) . ?
Au09 S00F 2.377(5) . ?
Au0A Au0C 2.8926(14) . ?
Au0A S00N 2.375(5) . ?
Au0B Au0C 2.9512(15) . ?
Au0B Ag0D 2.8931(17) . ?
Au0B S00P 2.382(6) . ?
Au0C S00L 2.355(5) . ?
Ag0D Cl00 2.399(5) . ?
P00E C00T 1.823(9) . ?
P00E C00W 1.836(10) . ?
P00E C00V 1.854(9) . ?
S00F C4AA 1.69(2) . ?
P00G C01A 1.834(11) . ?
P00G C018 1.858(11) . ?
P00G C029 1.834(12) . ?
P00H C015 1.814(10) . ?
P00H C01I 1.847(10) . ?
P00H C010 1.796(10) . ?
P00I C00Z 1.833(10) . ?
P00I C016 1.832(11) . ?
P00I C017 1.831(11) . ?
P00J C023 1.849(11) . ?
P00J C01X 1.809(12) . ?
P00J C01G 1.835(10) . ?
S00K C01C 1.716(11) . ?
S00L C03O 1.760(13) . ?
P00M C019 1.802(12) . ?
P00M C01F 1.850(10) . ?
P00M C027 1.819(11) . ?
S00N C13 1.752(14) . ?
S00P C03Z 1.724(16) . ?
O00Q C00Y 1.387(16) . ?
O00Q C013 1.369(16) . ?
O00R C01R 1.360(15) . ?
O00R C00X 1.393(15) . ?
O00S C02A 1.407(17) . ?
O00S C01W 1.403(15) . ?
C00T C01Q 1.3900 . ?
C00T C01H 1.3900 . ?
C01Q C03F 1.3900 . ?
C03F C02V 1.3900 . ?
C02V C01K 1.3900 . ?
C01K C01H 1.3900 . ?
C02G C00W 1.3900 . ?
C02G C03G 1.3900 . ?
C00W C01P 1.3900 . ?
C01P C03T 1.3900 . ?
C03T C036 1.3900 . ?
C036 C03G 1.3900 . ?
C00Z C02C 1.3900 . ?
C00Z C024 1.3900 . ?
C02C C049 1.3900 . ?
C049 C045 1.3900 . ?
C045 C041 1.3900 . ?
C041 C024 1.3900 . ?
C015 C012 1.3900 . ?
C015 C01E 1.3900 . ?
C012 C01V 1.3900 . ?
C01V C02D 1.3900 . ?
C02D C025 1.3900 . ?
C025 C01E 1.3900 . ?
C019 C29 1.3900 . ?
C019 C01D 1.3900 . ?
C29 C65 1.3900 . ?
C65 C047 1.3900 . ?
C047 C02O 1.3900 . ?
C02O C01D 1.3900 . ?
C01A C01S 1.3900 . ?
C01A C01B 1.3900 . ?
C01S C02Q 1.3900 . ?
C02Q C02H 1.3900 . ?
C02H C03K 1.3900 . ?
C03K C01B 1.3900 . ?
C01J C03H 1.3900 . ?
C01J C00Y 1.3900 . ?
C03H C03N 1.3900 . ?
C03N C02K 1.3900 . ?
C02K C016 1.3900 . ?
C016 C00Y 1.3900 . ?
C01O C01F 1.3900 . ?
C01O C01Y 1.3900 . ?
C01F C01N 1.3900 . ?
C01N C02L 1.3900 . ?
C02L C02Z 1.3900 . ?
C02Z C01Y 1.3900 . ?
C01R C01I 1.3900 . ?
C01R C01L 1.3900 . ?
C01I C02B 1.3900 . ?
C02B C01T 1.3900 . ?
C01T C031 1.3900 . ?
C031 C01L 1.3900 . ?
C01U C010 1.3900 . ?
C01U C02N 1.3900 . ?
C010 C02U 1.3900 . ?
C02U C030 1.3900 . ?
C030 C02W 1.3900 . ?
C02W C02N 1.3900 . ?
C020 C02Y 1.3900 . ?
C020 C00U 1.3900 . ?
C02Y C011 1.3900 . ?
C011 C00V 1.3900 . ?
C00V C00X 1.3900 . ?
C00X C00U 1.3900 . ?
C023 C028 1.3900 . ?
C023 C043 1.3900 . ?
C028 C037 1.3900 . ?
C037 C032 1.3900 . ?
C032 C046 1.3900 . ?
C046 C043 1.3900 . ?
C026 C039 1.3900 . ?
C026 C018 1.3900 . ?
C039 C03M 1.3900 . ?
C03M C03D 1.3900 . ?
C03D C013 1.3900 . ?
C013 C018 1.3900 . ?
C027 C03R 1.3900 . ?
C027 C02A 1.3900 . ?
C03R C03C 1.3900 . ?
C03C C033 1.3900 . ?
C033 C03A 1.3900 . ?
C03A C02A 1.3900 . ?
C029 C044 1.3900 . ?
C029 C03V 1.3900 . ?
C044 C19 1.3900 . ?
C19 C02J 1.3900 . ?
C02J C035 1.3900 . ?
C035 C03V 1.3900 . ?
C02E C01X 1.3900 . ?
C02E C03E 1.3900 . ?
C01X C034 1.3900 . ?
C034 C02X 1.3900 . ?
C02X C02M 1.3900 . ?
C02M C03E 1.3900 . ?
C13 N02F 1.3900 . ?
C13 C9 1.3900 . ?
N02F C1AA 1.3900 . ?
C1AA C15 1.3900 . ?
C15 C3AA 1.3900 . ?
C3AA C9 1.3900 . ?
C02P C02I 1.3900 . ?
C02P C03B 1.3900 . ?
C02I C01W 1.3900 . ?
C01W C01G 1.3900 . ?
C01G C03J 1.3900 . ?
C03J C03B 1.3900 . ?
C02S C20 1.3900 . ?
C02S C021 1.3900 . ?
C20 C6 1.3900 . ?
C6 C03Y 1.3900 . ?
C03Y C017 1.3900 . ?
C017 C021 1.3900 . ?
C03U C014 1.3900 . ?
C03U C03S 1.3900 . ?
C014 C01C 1.3900 . ?
C01C N4 1.3900 . ?
N4 C038 1.3900 . ?
C038 C03S 1.3900 . ?
C67 C34 1.3900 . ?
C67 C41 1.3900 . ?
C34 C49 1.3900 . ?
C49 N0AA 1.3900 . ?
N0AA C03Z 1.3900 . ?
C03Z C41 1.3900 . ?
C0AA C40 1.3900 . ?
C0AA N24 1.3900 . ?
C40 C16 1.3900 . ?
C16 C17 1.3900 . ?
C17 C03O 1.3900 . ?
C03O N24 1.3900 . ?
N25 C2AA 1.3002(11) . ?
N25 C4AA 1.48(3) . ?
C2AA C03P 1.392(10) . ?
C03P C187 1.387(10) . ?
C187 C01Z 1.390(7) . ?
C01Z C4AA 1.387(7) . ?
